data_4118740
loop_
_publ_author_name
'Oanh P. Lam'
'Sebastian M. Franke'
'Frank W. Heinemann'
'Karsten Meyer'

_publ_section_title
;
 Reactivity of U-E-U (E = S, Se) Toward CO2, CS2, and COS: New
 Mixed-Carbonate Complexes of the Types U-CO2E-U (E = S, Se), U-CS2E-U (E
 = O, Se), and U-COSSe-U
;
_journal_name_full 'Journal of the American Chemical Society'
_journal_page_first 16877
_journal_page_last 16881
_journal_paper_doi 10.1021/ja307539w
_journal_volume 134
_journal_year 2012
_chemical_formula_moiety 'C117 H152 N2 O12.25 Se0.75 U2, 4.0(C4 H10 O2)'
_chemical_formula_sum 'C133 H192 N2 O20.25 Se0.75 U2'
_chemical_formula_weight 2678.17
_chemical_name_systematic
; 
 ? 
;
_space_group_IT_number 14
_symmetry_cell_setting monoclinic
_symmetry_space_group_name_Hall '-P 2yn'
_symmetry_space_group_name_H-M 'P 1 21/n 1'
_atom_sites_solution_hydrogens geom
_atom_sites_solution_primary direct
_atom_sites_solution_secondary difmap
_audit_creation_method SHELXL-97
_cell_angle_alpha 90.000
_cell_angle_beta 116.345(6)
_cell_angle_gamma 90.000
_cell_formula_units_Z 4
_cell_length_a 22.683(2)
_cell_length_b 24.7720(17)
_cell_length_c 25.456(2)
_cell_measurement_reflns_used 132
_cell_measurement_temperature 150(2)
_cell_measurement_theta_max 20.00
_cell_measurement_theta_min 6.00
_cell_volume 12818.2(19)
_computing_cell_refinement 'EVALCCD (Duisenberg, 2003)'
_computing_data_collection 'COLLECT (Bruker-Nonius, 2002)'
_computing_data_reduction 'EVALCCD (Duisenberg, 2003)'
_computing_molecular_graphics 'SHELXTL 6.12 (Bruker AXS, 2002)'
_computing_publication_material 'SHELXTL 6.12 (Bruker AXS, 2002)'
_computing_structure_refinement 'SHELXTL 6.12 (Bruker AXS, 2002)'
_computing_structure_solution 'SHELXTL 6.12 (Bruker AXS, 2002)'
_diffrn_ambient_temperature 150(2)
_diffrn_detector_area_resol_mean 9
_diffrn_measured_fraction_theta_full 0.998
_diffrn_measured_fraction_theta_max 0.998
_diffrn_measurement_device_type 'Bruker-Nonius KappaCCD'
_diffrn_measurement_method
;
 \f- and \w-rotations with 1.40 \% and 350 sec per frame
;
_diffrn_radiation_monochromator graphite
_diffrn_radiation_source 'fine-focus sealed tube'
_diffrn_radiation_type MoK\a
_diffrn_radiation_wavelength 0.71073
_diffrn_reflns_av_R_equivalents 0.1769
_diffrn_reflns_av_sigmaI/netI 0.1340
_diffrn_reflns_limit_h_max 27
_diffrn_reflns_limit_h_min -27
_diffrn_reflns_limit_k_max 30
_diffrn_reflns_limit_k_min -30
_diffrn_reflns_limit_l_max 31
_diffrn_reflns_limit_l_min -31
_diffrn_reflns_number 183252
_diffrn_reflns_theta_full 26.01
_diffrn_reflns_theta_max 26.01
_diffrn_reflns_theta_min 3.14
_exptl_absorpt_coefficient_mu 2.802
_exptl_absorpt_correction_T_max 0.822
_exptl_absorpt_correction_T_min 0.684
_exptl_absorpt_correction_type multi-scan
_exptl_absorpt_process_details 'SADABS, Bruker-AXS, 2002'
_exptl_crystal_colour green
_exptl_crystal_density_diffrn 1.388
_exptl_crystal_description block
_exptl_crystal_F_000 5502
_exptl_crystal_size_max 0.09
_exptl_crystal_size_mid 0.08
_exptl_crystal_size_min 0.07
_refine_diff_density_max 1.290
_refine_diff_density_min -0.914
_refine_diff_density_rms 0.154
_refine_ls_extinction_method none
_refine_ls_goodness_of_fit_ref 1.057
_refine_ls_hydrogen_treatment constr
_refine_ls_matrix_type fullcycle
_refine_ls_number_parameters 1609
_refine_ls_number_reflns 25153
_refine_ls_number_restraints 647
_refine_ls_restrained_S_all 1.072
_refine_ls_R_factor_all 0.1331
_refine_ls_R_factor_gt 0.0563
_refine_ls_shift/su_max 0.002
_refine_ls_shift/su_mean 0.000
_refine_ls_structure_factor_coef Fsqd
_refine_ls_weighting_details 'calc w=1/[\s^2^(Fo^2^)+(0.0440P)^2^+9.3540P] where P=(Fo^2^+2Fc^2^)/3'
_refine_ls_weighting_scheme calc
_refine_ls_wR_factor_gt 0.0985
_refine_ls_wR_factor_ref 0.1180
_reflns_number_gt 14741
_reflns_number_total 25153
_reflns_threshold_expression >2sigma(I)
_cod_data_source_file ja307539w_si_003.cif
_cod_data_source_block opl1023
_cod_original_sg_symbol_Hall -P2yn
_cod_database_code 4118740

loop_
_symmetry_equiv_pos_as_xyz
'x, y, z'
'-x+1/2, y+1/2, -z+1/2'
'-x, -y, -z'
'x-1/2, -y-1/2, z-1/2'

loop_
_atom_site_label
_atom_site_type_symbol
_atom_site_fract_x
_atom_site_fract_y
_atom_site_fract_z
_atom_site_U_iso_or_equiv
_atom_site_adp_type
_atom_site_occupancy
_atom_site_symmetry_multiplicity
_atom_site_calc_flag
_atom_site_refinement_flags
_atom_site_disorder_assembly
_atom_site_disorder_group
U1 U 0.119223(13) 0.092095(10) 0.367231(12) 0.02147(8) Uani 1 1 d . A .
U2 U -0.032130(13) -0.124947(10) 0.230552(11) 0.01959(8) Uani 1 1 d . . .
Se1 Se -0.03607(5) -0.05040(4) 0.32242(4) 0.0243(4) Uani 0.751(3) 1 d PU A 1
O1A O -0.0151(9) -0.0536(7) 0.3031(8) 0.021(3) Uani 0.249(3) 1 d PU A 2
O1 O 0.1800(2) 0.04134(18) 0.4417(2) 0.0295(12) Uani 1 1 d . . .
O2 O 0.0335(2) 0.14114(17) 0.3182(2) 0.0284(12) Uani 1 1 d . . .
O3 O 0.1602(2) 0.15997(19) 0.4255(2) 0.0306(12) Uani 1 1 d . . .
O4 O 0.2043(2) 0.04105(19) 0.3375(2) 0.0329(13) Uani 1 1 d . . .
O5 O 0.1273(2) 0.11807(19) 0.2709(2) 0.0326(12) Uani 1 1 d . . .
O6 O 0.0598(2) -0.16587(17) 0.29013(19) 0.0232(11) Uani 1 1 d . A .
O7 O -0.0680(2) -0.05977(17) 0.16673(18) 0.0213(11) Uani 1 1 d . A .
O8 O -0.0607(2) -0.20091(17) 0.18083(19) 0.0242(11) Uani 1 1 d . A .
O9 O 0.0597(2) 0.01872(18) 0.3240(2) 0.0309(12) Uani 1 1 d . . .
O10 O 0.0491(2) -0.05289(18) 0.2693(2) 0.0282(12) Uani 1 1 d . A .
O11 O -0.0862(8) -0.1536(7) 0.2951(7) 0.030(3) Uani 0.313(5) 1 d PU A 1
O11A O -0.1017(4) -0.1717(3) 0.2797(3) 0.0275(18) Uani 0.687(5) 1 d PU A 2
O12 O -0.1644(2) -0.12877(19) 0.1739(2) 0.0349(13) Uani 1 1 d . A .
N1 N 0.0541(3) 0.0888(2) 0.4281(2) 0.0232(13) Uani 1 1 d . . .
N2 N 0.0259(3) -0.1308(2) 0.1636(2) 0.0221(13) Uani 1 1 d . A .
C1 C 0.0659(3) 0.0341(3) 0.4567(3) 0.0322(19) Uani 1 1 d . A .
H1A H 0.0329 0.0286 0.4718 0.039 Uiso 1 1 calc R . .
H1B H 0.0576 0.0066 0.4260 0.039 Uiso 1 1 calc R . .
C2 C 0.1324(3) 0.0237(3) 0.5058(3) 0.0326(19) Uani 1 1 d . . .
C3 C 0.1890(4) 0.0287(3) 0.4962(3) 0.0310(18) Uani 1 1 d . A .
C4 C 0.2526(4) 0.0195(3) 0.5438(3) 0.0274(17) Uani 1 1 d . . .
C5 C 0.2549(4) 0.0041(3) 0.5974(3) 0.0316(19) Uani 1 1 d . A .
H5A H 0.2967 -0.0028 0.6292 0.038 Uiso 1 1 calc R . .
C6 C 0.1994(4) -0.0017(3) 0.6072(3) 0.035(2) Uani 1 1 d . . .
C7 C 0.1384(4) 0.0092(3) 0.5605(3) 0.0341(19) Uani 1 1 d . A .
H7A H 0.0999 0.0065 0.5663 0.041 Uiso 1 1 calc R . .
C8 C -0.0174(3) 0.0907(3) 0.3871(3) 0.0264(17) Uani 1 1 d . A .
H8A H -0.0421 0.0818 0.4097 0.032 Uiso 1 1 calc R . .
H8B H -0.0267 0.0619 0.3576 0.032 Uiso 1 1 calc R . .
C9 C -0.0445(3) 0.1427(3) 0.3551(3) 0.0296(18) Uani 1 1 d . . .
C10 C -0.0186(3) 0.1661(3) 0.3200(3) 0.0235(17) Uani 1 1 d . A .
C11 C -0.0476(3) 0.2130(3) 0.2871(3) 0.0279(18) Uani 1 1 d . . .
C12 C -0.1029(4) 0.2335(3) 0.2916(3) 0.040(2) Uani 1 1 d . A .
H12A H -0.1234 0.2650 0.2699 0.048 Uiso 1 1 calc R . .
C13 C -0.1290(4) 0.2103(3) 0.3258(3) 0.044(2) Uani 1 1 d . . .
C14 C -0.0995(3) 0.1655(3) 0.3580(3) 0.036(2) Uani 1 1 d . A .
H14A H -0.1163 0.1496 0.3825 0.043 Uiso 1 1 calc R . .
C15 C 0.0730(4) 0.1300(3) 0.4747(3) 0.0353(19) Uani 1 1 d . A .
H15A H 0.1128 0.1165 0.5086 0.042 Uiso 0.472(6) 1 calc PR B 1
H15B H 0.0375 0.1312 0.4873 0.042 Uiso 0.472(6) 1 calc PR B 1
H15C H 0.1128 0.1165 0.5086 0.042 Uiso 0.528(6) 1 calc PR B 2
H15D H 0.0375 0.1312 0.4873 0.042 Uiso 0.528(6) 1 calc PR B 2
C16 C 0.0865(4) 0.1864(4) 0.4641(4) 0.050(2) Uani 1 1 d . . .
C17 C 0.1371(4) 0.1993(3) 0.4479(3) 0.0334(19) Uani 1 1 d . A .
C18 C 0.1619(4) 0.2533(3) 0.4531(4) 0.047(2) Uani 1 1 d . . .
C19 C 0.1405(10) 0.2864(7) 0.4879(9) 0.050(4) Uani 0.472(6) 1 d PU A 1
H19 H 0.1623 0.3201 0.5005 0.060 Uiso 0.472(6) 1 calc PR B 1
C20 C 0.0923(9) 0.2750(7) 0.5050(9) 0.046(3) Uani 0.472(6) 1 d PU A 1
C21 C 0.0664(10) 0.2214(7) 0.4941(9) 0.045(4) Uani 0.472(6) 1 d PU A 1
H21 H 0.0354 0.2104 0.5076 0.054 Uiso 0.472(6) 1 calc PR B 1
C19A C 0.1232(9) 0.2974(7) 0.4588(8) 0.052(4) Uani 0.528(6) 1 d PU A 2
H19A H 0.1371 0.3336 0.4587 0.063 Uiso 0.528(6) 1 calc PR B 2
C20A C 0.0643(9) 0.2870(6) 0.4646(9) 0.055(4) Uani 0.528(6) 1 d PU A 2
C21A C 0.0499(9) 0.2348(6) 0.4689(8) 0.049(4) Uani 0.528(6) 1 d PU A 2
H21A H 0.0125 0.2281 0.4757 0.058 Uiso 0.528(6) 1 calc PR B 2
C22 C 0.3153(3) 0.0246(3) 0.5355(3) 0.0227(16) Uani 1 1 d . A .
C23 C 0.4401(4) 0.0211(3) 0.5823(4) 0.040(2) Uani 1 1 d . A .
H23A H 0.4805 0.0162 0.6202 0.048 Uiso 1 1 calc R . .
C24 C 0.3812(4) 0.0838(3) 0.4997(3) 0.036(2) Uani 1 1 d . A .
H24A H 0.3830 0.1199 0.4829 0.043 Uiso 1 1 calc R . .
C25 C 0.3763(4) -0.0154(3) 0.4819(3) 0.0348(19) Uani 1 1 d . A .
H25A H 0.3744 -0.0442 0.4536 0.042 Uiso 1 1 calc R . .
C26 C 0.3783(3) 0.0168(3) 0.5932(3) 0.0317(18) Uani 1 1 d . . .
H26A H 0.3774 -0.0190 0.6100 0.038 Uiso 1 1 calc R A .
H26B H 0.3803 0.0447 0.6218 0.038 Uiso 1 1 calc R . .
C27 C 0.4426(4) 0.0757(3) 0.5566(4) 0.040(2) Uani 1 1 d . . .
H27A H 0.4820 0.0779 0.5495 0.049 Uiso 1 1 calc R A .
H27B H 0.4457 0.1045 0.5847 0.049 Uiso 1 1 calc R . .
C28 C 0.3766(4) 0.0394(3) 0.4557(3) 0.037(2) Uani 1 1 d . . .
H28A H 0.3358 0.0441 0.4188 0.044 Uiso 1 1 calc R A .
H28B H 0.4146 0.0421 0.4465 0.044 Uiso 1 1 calc R . .
C29 C 0.3152(4) -0.0196(3) 0.4929(3) 0.0311(18) Uani 1 1 d . . .
H29A H 0.3142 -0.0556 0.5094 0.037 Uiso 1 1 calc R A .
H29B H 0.2751 -0.0160 0.4552 0.037 Uiso 1 1 calc R . .
C30 C 0.4371(4) -0.0234(3) 0.5389(3) 0.037(2) Uani 1 1 d . . .
H30A H 0.4767 -0.0216 0.5320 0.044 Uiso 1 1 calc R A .
H30B H 0.4359 -0.0593 0.5554 0.044 Uiso 1 1 calc R . .
C31 C 0.3206(3) 0.0812(3) 0.5116(3) 0.0303(18) Uani 1 1 d . . .
H31A H 0.2805 0.0885 0.4750 0.036 Uiso 1 1 calc R A .
H31B H 0.3242 0.1092 0.5406 0.036 Uiso 1 1 calc R . .
C32 C 0.2046(4) -0.0184(3) 0.6660(3) 0.043(2) Uani 1 1 d . A .
H32A H 0.2475 -0.0074 0.6969 0.065 Uiso 1 1 calc R . .
H32B H 0.2002 -0.0577 0.6670 0.065 Uiso 1 1 calc R . .
H32C H 0.1696 -0.0010 0.6725 0.065 Uiso 1 1 calc R . .
C33 C -0.0229(3) 0.2402(3) 0.2463(3) 0.0281(18) Uani 1 1 d . A .
C34 C -0.0081(4) 0.2291(3) 0.1541(4) 0.053(3) Uani 1 1 d . A .
H34A H -0.0143 0.2035 0.1217 0.063 Uiso 1 1 calc R . .
C35 C 0.0736(4) 0.2819(3) 0.2368(3) 0.041(2) Uani 1 1 d . A .
H35A H 0.1213 0.2912 0.2589 0.049 Uiso 1 1 calc R . .
C36 C -0.0380(4) 0.3186(3) 0.1765(3) 0.043(2) Uani 1 1 d . A .
H36A H -0.0642 0.3520 0.1591 0.052 Uiso 1 1 calc R . .
C37 C -0.0330(4) 0.2022(3) 0.1951(3) 0.045(2) Uani 1 1 d . . .
H37A H -0.0088 0.1681 0.2106 0.054 Uiso 1 1 calc R A .
H37B H -0.0803 0.1934 0.1728 0.054 Uiso 1 1 calc R . .
C38 C 0.0642(4) 0.2417(3) 0.1883(4) 0.053(2) Uani 1 1 d . . .
H38A H 0.0813 0.2572 0.1619 0.064 Uiso 1 1 calc R A .
H38B H 0.0889 0.2081 0.2056 0.064 Uiso 1 1 calc R . .
C39 C 0.0342(4) 0.3332(3) 0.2105(3) 0.046(2) Uani 1 1 d . . .
H39A H 0.0401 0.3590 0.2422 0.055 Uiso 1 1 calc R A .
H39B H 0.0500 0.3505 0.1841 0.055 Uiso 1 1 calc R . .
C40 C -0.0615(4) 0.2927(3) 0.2183(3) 0.045(2) Uani 1 1 d . . .
H40A H -0.1090 0.2841 0.1966 0.054 Uiso 1 1 calc R A .
H40B H -0.0560 0.3187 0.2497 0.054 Uiso 1 1 calc R . .
C41 C -0.0465(4) 0.2795(3) 0.1282(3) 0.048(2) Uani 1 1 d . . .
H41A H -0.0937 0.2705 0.1053 0.057 Uiso 1 1 calc R A .
H41B H -0.0309 0.2963 0.1014 0.057 Uiso 1 1 calc R . .
C42 C 0.0496(4) 0.2564(3) 0.2790(3) 0.041(2) Uani 1 1 d . . .
H42A H 0.0764 0.2240 0.2976 0.049 Uiso 1 1 calc R A .
H42B H 0.0553 0.2825 0.3103 0.049 Uiso 1 1 calc R . .
C43 C -0.1895(5) 0.2352(4) 0.3272(5) 0.087(3) Uani 1 1 d U A .
H43A H -0.2206 0.2065 0.3244 0.131 Uiso 1 1 calc R . .
H43B H -0.2105 0.2601 0.2942 0.131 Uiso 1 1 calc R . .
H43C H -0.1765 0.2549 0.3641 0.131 Uiso 1 1 calc R . .
C44 C 0.2227(4) 0.2679(3) 0.4436(3) 0.0338(19) Uani 1 1 d . A .
C45 C 0.3421(4) 0.2449(3) 0.4742(4) 0.042(2) Uani 1 1 d . A .
H45A H 0.3790 0.2207 0.4996 0.050 Uiso 1 1 calc R . .
C46 C 0.3060(4) 0.3398(3) 0.4525(3) 0.0356(19) Uani 1 1 d . A .
H46A H 0.3189 0.3783 0.4637 0.043 Uiso 1 1 calc R . .
C47 C 0.2697(4) 0.2735(3) 0.3705(3) 0.038(2) Uani 1 1 d . A .
H47A H 0.2591 0.2684 0.3283 0.046 Uiso 1 1 calc R . .
C48 C 0.2804(4) 0.2319(3) 0.4823(3) 0.037(2) Uani 1 1 d . . .
H48A H 0.2683 0.1936 0.4722 0.045 Uiso 1 1 calc R A .
H48B H 0.2901 0.2373 0.5239 0.045 Uiso 1 1 calc R . .
C49 C 0.3616(4) 0.3039(3) 0.4905(3) 0.0354(19) Uani 1 1 d . . .
H49A H 0.3723 0.3099 0.5322 0.042 Uiso 1 1 calc R A .
H49B H 0.4012 0.3125 0.4850 0.042 Uiso 1 1 calc R . .
C50 C 0.2902(4) 0.3323(3) 0.3895(3) 0.040(2) Uani 1 1 d . . .
H50A H 0.3293 0.3414 0.3834 0.048 Uiso 1 1 calc R A .
H50B H 0.2540 0.3569 0.3650 0.048 Uiso 1 1 calc R . .
C51 C 0.2442(4) 0.3269(3) 0.4613(4) 0.043(2) Uani 1 1 d . . .
H51A H 0.2541 0.3324 0.5029 0.052 Uiso 1 1 calc R A .
H51B H 0.2080 0.3516 0.4371 0.052 Uiso 1 1 calc R . .
C52 C 0.3259(4) 0.2363(3) 0.4091(3) 0.0331(19) Uani 1 1 d . . .
H52A H 0.3653 0.2441 0.4031 0.040 Uiso 1 1 calc R A .
H52B H 0.3131 0.1982 0.3980 0.040 Uiso 1 1 calc R . .
C53 C 0.2088(4) 0.2612(3) 0.3807(3) 0.0353(19) Uani 1 1 d . . .
H53A H 0.1726 0.2857 0.3562 0.042 Uiso 1 1 calc R A .
H53B H 0.1942 0.2237 0.3683 0.042 Uiso 1 1 calc R . .
C54 C 0.0716(11) 0.3166(8) 0.5370(11) 0.072(6) Uani 0.472(6) 1 d PU A 1
H54A H 0.1032 0.3168 0.5786 0.108 Uiso 0.472(6) 1 calc PR B 1
H54B H 0.0278 0.3075 0.5330 0.108 Uiso 0.472(6) 1 calc PR B 1
H54C H 0.0705 0.3523 0.5201 0.108 Uiso 0.472(6) 1 calc PR B 1
C54A C 0.0268(10) 0.3310(7) 0.4784(11) 0.082(6) Uani 0.528(6) 1 d PU A 2
H54D H 0.0445 0.3350 0.5210 0.123 Uiso 0.528(6) 1 calc PR B 2
H54E H -0.0199 0.3211 0.4619 0.123 Uiso 0.528(6) 1 calc PR B 2
H54F H 0.0315 0.3651 0.4613 0.123 Uiso 0.528(6) 1 calc PR B 2
C55 C 0.2089(4) -0.0166(3) 0.3389(3) 0.038(2) Uani 1 1 d . . .
H55A H 0.2550 -0.0273 0.3535 0.057 Uiso 1 1 calc R . .
H55B H 0.1834 -0.0310 0.2993 0.057 Uiso 1 1 calc R . .
H55C H 0.1912 -0.0310 0.3650 0.057 Uiso 1 1 calc R . .
C56 C 0.2235(4) 0.0635(3) 0.2956(3) 0.045(2) Uani 1 1 d . . .
H56A H 0.2068 0.0409 0.2598 0.054 Uiso 1 1 calc R . .
H56B H 0.2720 0.0653 0.3123 0.054 Uiso 1 1 calc R . .
C57 C 0.1949(4) 0.1185(3) 0.2813(4) 0.039(2) Uani 1 1 d . . .
H57A H 0.2203 0.1433 0.3142 0.047 Uiso 1 1 calc R . .
H57B H 0.1979 0.1320 0.2459 0.047 Uiso 1 1 calc R . .
C58 C 0.0847(4) 0.0889(3) 0.2190(3) 0.045(2) Uani 1 1 d . . .
H58A H 0.0897 0.1031 0.1852 0.067 Uiso 1 1 calc R . .
H58B H 0.0390 0.0931 0.2123 0.067 Uiso 1 1 calc R . .
H58C H 0.0965 0.0505 0.2240 0.067 Uiso 1 1 calc R . .
C59 C 0.0800(3) -0.1720(3) 0.1888(3) 0.0239(17) Uani 1 1 d . . .
H59A H 0.0995 -0.1769 0.1612 0.029 Uiso 1 1 calc R A .
H59B H 0.0603 -0.2070 0.1915 0.029 Uiso 1 1 calc R . .
C60 C 0.1342(3) -0.1584(3) 0.2483(3) 0.0233(16) Uani 1 1 d . A .
C61 C 0.1237(3) -0.1614(2) 0.2990(3) 0.0198(16) Uani 1 1 d . . .
C62 C 0.1774(3) -0.1597(3) 0.3551(3) 0.0204(16) Uani 1 1 d . A .
C63 C 0.2391(3) -0.1493(3) 0.3574(3) 0.0251(17) Uani 1 1 d . . .
H63A H 0.2757 -0.1469 0.3950 0.030 Uiso 1 1 calc R A .
C64 C 0.2508(3) -0.1421(3) 0.3085(3) 0.0289(18) Uani 1 1 d . A .
C65 C 0.1975(3) -0.1482(3) 0.2547(3) 0.0270(18) Uani 1 1 d . . .
H65A H 0.2041 -0.1454 0.2205 0.032 Uiso 1 1 calc R A .
C66 C 0.0543(3) -0.0786(2) 0.1576(3) 0.0206(16) Uani 1 1 d . . .
H66A H 0.0795 -0.0849 0.1348 0.025 Uiso 1 1 calc R A .
H66B H 0.0860 -0.0665 0.1972 0.025 Uiso 1 1 calc R . .
C67 C 0.0064(3) -0.0329(3) 0.1287(3) 0.0226(16) Uani 1 1 d . A .
C68 C -0.0492(3) -0.0229(3) 0.1376(3) 0.0216(16) Uani 1 1 d . . .
C69 C -0.0856(3) 0.0256(3) 0.1158(3) 0.0221(16) Uani 1 1 d . A .
C70 C -0.0658(3) 0.0598(3) 0.0829(3) 0.0273(17) Uani 1 1 d . . .
H70A H -0.0901 0.0921 0.0676 0.033 Uiso 1 1 calc R A .
C71 C -0.0122(4) 0.0492(3) 0.0713(3) 0.0280(18) Uani 1 1 d . A .
C72 C 0.0223(3) 0.0026(3) 0.0944(3) 0.0250(17) Uani 1 1 d . . .
H72A H 0.0587 -0.0058 0.0868 0.030 Uiso 1 1 calc R A .
C73 C -0.0228(3) -0.1483(3) 0.1036(3) 0.0248(17) Uani 1 1 d . . .
H73A H -0.0040 -0.1406 0.0759 0.030 Uiso 1 1 calc R A .
H73B H -0.0628 -0.1258 0.0916 0.030 Uiso 1 1 calc R . .
C74 C -0.0433(3) -0.2072(3) 0.0970(3) 0.0242(17) Uani 1 1 d . A .
C75 C -0.0596(3) -0.2323(3) 0.1378(3) 0.0252(17) Uani 1 1 d . . .
C76 C -0.0722(3) -0.2882(3) 0.1348(3) 0.0242(17) Uani 1 1 d . A .
C77 C -0.0734(3) -0.3150(3) 0.0863(3) 0.0278(18) Uani 1 1 d . . .
H77A H -0.0833 -0.3525 0.0826 0.033 Uiso 1 1 calc R A .
C78 C -0.0610(4) -0.2906(3) 0.0427(3) 0.0328(19) Uani 1 1 d . A .
C79 C -0.0437(3) -0.2369(3) 0.0504(3) 0.0279(18) Uani 1 1 d . . .
H79A H -0.0318 -0.2196 0.0232 0.033 Uiso 1 1 calc R A .
C80 C 0.1716(3) -0.1710(3) 0.4130(3) 0.0246(17) Uani 1 1 d . . .
C81 C 0.2340(4) -0.1884(4) 0.5219(3) 0.052(2) Uani 1 1 d . . .
H81A H 0.2792 -0.1915 0.5550 0.062 Uiso 1 1 calc R A .
C82 C 0.1289(5) -0.2355(3) 0.4647(4) 0.051(2) Uani 1 1 d . . .
H82A H 0.1041 -0.2699 0.4603 0.061 Uiso 1 1 calc R A .
C83 C 0.1293(4) -0.1368(3) 0.4835(3) 0.040(2) Uani 1 1 d . . .
H83A H 0.1048 -0.1068 0.4914 0.049 Uiso 1 1 calc R A .
C84 C 0.2394(3) -0.1771(3) 0.4655(3) 0.0342(19) Uani 1 1 d . A .
H84A H 0.2635 -0.2070 0.4578 0.041 Uiso 1 1 calc R . .
H84B H 0.2650 -0.1435 0.4701 0.041 Uiso 1 1 calc R . .
C85 C 0.1977(5) -0.2410(4) 0.5158(4) 0.059(3) Uani 1 1 d . A .
H85A H 0.1943 -0.2490 0.5525 0.071 Uiso 1 1 calc R . .
H85B H 0.2217 -0.2710 0.5082 0.071 Uiso 1 1 calc R . .
C86 C 0.0934(4) -0.1902(3) 0.4785(4) 0.051(2) Uani 1 1 d . A .
H86A H 0.0914 -0.1979 0.5158 0.062 Uiso 1 1 calc R . .
H86B H 0.0478 -0.1875 0.4470 0.062 Uiso 1 1 calc R . .
C87 C 0.1348(4) -0.1251(3) 0.4264(3) 0.0312(18) Uani 1 1 d . A .
H87A H 0.0902 -0.1214 0.3936 0.037 Uiso 1 1 calc R . .
H87B H 0.1586 -0.0907 0.4303 0.037 Uiso 1 1 calc R . .
C88 C 0.1976(4) -0.1417(3) 0.5344(3) 0.045(2) Uani 1 1 d . A .
H88A H 0.1941 -0.1487 0.5712 0.055 Uiso 1 1 calc R . .
H88B H 0.2222 -0.1076 0.5390 0.055 Uiso 1 1 calc R . .
C89 C 0.1340(4) -0.2238(3) 0.4076(3) 0.038(2) Uani 1 1 d . A .
H89A H 0.1572 -0.2540 0.3991 0.046 Uiso 1 1 calc R . .
H89B H 0.0894 -0.2210 0.3747 0.046 Uiso 1 1 calc R . .
C90 C 0.3191(4) -0.1297(3) 0.3152(3) 0.040(2) Uani 1 1 d . . .
H90A H 0.3170 -0.1217 0.2767 0.061 Uiso 1 1 calc R A .
H90B H 0.3478 -0.1609 0.3323 0.061 Uiso 1 1 calc R . .
H90C H 0.3369 -0.0983 0.3410 0.061 Uiso 1 1 calc R . .
C91 C -0.1436(3) 0.0417(3) 0.1290(3) 0.0241(17) Uani 1 1 d . . .
C92 C -0.2321(4) 0.1119(3) 0.1133(3) 0.037(2) Uani 1 1 d . . .
H92A H -0.2513 0.1469 0.0936 0.044 Uiso 1 1 calc R A .
C93 C -0.1757(4) 0.0643(3) 0.2101(3) 0.035(2) Uani 1 1 d . . .
H93A H -0.1583 0.0677 0.2535 0.043 Uiso 1 1 calc R A .
C94 C -0.2544(4) 0.0146(3) 0.1212(3) 0.0356(19) Uani 1 1 d . . .
H94A H -0.2888 -0.0143 0.1067 0.043 Uiso 1 1 calc R A .
C95 C -0.1759(3) 0.0950(3) 0.0988(3) 0.0271(17) Uani 1 1 d . A .
H95A H -0.1422 0.1239 0.1115 0.033 Uiso 1 1 calc R . .
H95B H -0.1933 0.0908 0.0558 0.033 Uiso 1 1 calc R . .
C96 C -0.2055(4) 0.1182(3) 0.1808(3) 0.042(2) Uani 1 1 d . A .
H96A H -0.1715 0.1468 0.1954 0.050 Uiso 1 1 calc R . .
H96B H -0.2417 0.1286 0.1905 0.050 Uiso 1 1 calc R . .
C97 C -0.2281(4) 0.0197(3) 0.1876(3) 0.038(2) Uani 1 1 d . A .
H97A H -0.2087 -0.0150 0.2066 0.046 Uiso 1 1 calc R . .
H97B H -0.2646 0.0288 0.1974 0.046 Uiso 1 1 calc R . .
C98 C -0.1988(3) -0.0011(3) 0.1069(3) 0.0289(18) Uani 1 1 d . A .
H98A H -0.2160 -0.0051 0.0639 0.035 Uiso 1 1 calc R . .
H98B H -0.1806 -0.0363 0.1252 0.035 Uiso 1 1 calc R . .
C99 C -0.2854(4) 0.0681(3) 0.0921(3) 0.044(2) Uani 1 1 d . A .
H99A H -0.3212 0.0781 0.1026 0.052 Uiso 1 1 calc R . .
H99B H -0.3044 0.0646 0.0489 0.052 Uiso 1 1 calc R . .
C100 C -0.1189(4) 0.0495(3) 0.1949(3) 0.0313(18) Uani 1 1 d . A .
H10A H -0.0856 0.0786 0.2086 0.038 Uiso 1 1 calc R . .
H10B H -0.0976 0.0159 0.2155 0.038 Uiso 1 1 calc R . .
C101 C 0.0059(4) 0.0880(3) 0.0348(3) 0.041(2) Uani 1 1 d . . .
H10C H 0.0439 0.0739 0.0305 0.061 Uiso 1 1 calc R A .
H10D H 0.0170 0.1233 0.0543 0.061 Uiso 1 1 calc R . .
H10E H -0.0314 0.0920 -0.0040 0.061 Uiso 1 1 calc R . .
C102 C -0.0773(3) -0.3186(3) 0.1852(3) 0.0279(18) Uani 1 1 d . . .
C103 C -0.0929(5) -0.4104(3) 0.2228(4) 0.059(3) Uani 1 1 d . . .
H10F H -0.1023 -0.4494 0.2124 0.071 Uiso 1 1 calc R A .
C104 C -0.1316(5) -0.3273(3) 0.2528(4) 0.056(3) Uani 1 1 d . . .
H10G H -0.1661 -0.3119 0.2629 0.068 Uiso 1 1 calc R A .
C105 C -0.0108(5) -0.3447(4) 0.2920(4) 0.060(3) Uani 1 1 d . . .
H10H H 0.0329 -0.3405 0.3269 0.073 Uiso 1 1 calc R A .
C106 C -0.0910(4) -0.3800(3) 0.1714(3) 0.043(2) Uani 1 1 d . A .
H10I H -0.1336 -0.3845 0.1362 0.052 Uiso 1 1 calc R . .
H10J H -0.0562 -0.3955 0.1626 0.052 Uiso 1 1 calc R . .
C107 C -0.1459(5) -0.3872(3) 0.2373(4) 0.064(3) Uani 1 1 d . A .
H10K H -0.1467 -0.4070 0.2707 0.077 Uiso 1 1 calc R . .
H10L H -0.1895 -0.3912 0.2031 0.077 Uiso 1 1 calc R . .
C108 C -0.0633(5) -0.3220(4) 0.3060(4) 0.072(3) Uani 1 1 d . A .
H10M H -0.0539 -0.2835 0.3168 0.087 Uiso 1 1 calc R . .
H10N H -0.0633 -0.3415 0.3399 0.087 Uiso 1 1 calc R . .
C109 C -0.0103(4) -0.3139(3) 0.2403(3) 0.044(2) Uani 1 1 d . A .
H10O H 0.0249 -0.3284 0.2314 0.052 Uiso 1 1 calc R . .
H10P H -0.0006 -0.2754 0.2510 0.052 Uiso 1 1 calc R . .
C110 C -0.0248(5) -0.4046(4) 0.2777(4) 0.073(3) Uani 1 1 d . A .
H11A H -0.0255 -0.4239 0.3115 0.087 Uiso 1 1 calc R . .
H11B H 0.0102 -0.4208 0.2695 0.087 Uiso 1 1 calc R . .
C111 C -0.1315(4) -0.2966(3) 0.1999(3) 0.038(2) Uani 1 1 d . A .
H11C H -0.1749 -0.3008 0.1655 0.046 Uiso 1 1 calc R . .
H11D H -0.1241 -0.2577 0.2093 0.046 Uiso 1 1 calc R . .
C112 C -0.0635(5) -0.3227(3) -0.0091(3) 0.052(2) Uani 1 1 d . . .
H11E H -0.0569 -0.2983 -0.0364 0.078 Uiso 1 1 calc R A .
H11F H -0.1064 -0.3403 -0.0293 0.078 Uiso 1 1 calc R . .
H11G H -0.0287 -0.3501 0.0048 0.078 Uiso 1 1 calc R . .
C113 C 0.0316(3) -0.0263(3) 0.3018(3) 0.0251(17) Uani 1 1 d . A .
C114 C -0.0467(13) -0.1548(11) 0.3566(10) 0.044(6) Uani 0.313(5) 1 d PU A 1
H11H H -0.0054 -0.1737 0.3654 0.065 Uiso 0.313(5) 1 calc PR A 1
H11I H -0.0703 -0.1737 0.3754 0.065 Uiso 0.313(5) 1 calc PR A 1
H11J H -0.0371 -0.1178 0.3716 0.065 Uiso 0.313(5) 1 calc PR A 1
C115 C -0.1501(11) -0.1283(10) 0.2794(10) 0.031(4) Uani 0.313(5) 1 d PU A 1
H11K H -0.1467 -0.0884 0.2805 0.037 Uiso 0.313(5) 1 calc PR A 1
H11L H -0.1693 -0.1402 0.3056 0.037 Uiso 0.313(5) 1 calc PR A 1
C124 C -0.0697(6) -0.1827(4) 0.3418(5) 0.036(3) Uani 0.687(5) 1 d PU A 2
H12B H -0.0253 -0.1965 0.3529 0.054 Uiso 0.687(5) 1 calc PR A 2
H12C H -0.0952 -0.2097 0.3513 0.054 Uiso 0.687(5) 1 calc PR A 2
H12D H -0.0671 -0.1493 0.3635 0.054 Uiso 0.687(5) 1 calc PR A 2
C125 C -0.1675(5) -0.1515(5) 0.2609(5) 0.031(2) Uani 0.687(5) 1 d PU A 2
H12E H -0.1908 -0.1736 0.2782 0.037 Uiso 0.687(5) 1 calc PR A 2
H12F H -0.1659 -0.1138 0.2742 0.037 Uiso 0.687(5) 1 calc PR A 2
C116 C -0.1994(4) -0.1538(4) 0.2020(5) 0.066(3) Uani 1 1 d . . .
H11M H -0.1981 -0.1937 0.2000 0.079 Uiso 1 1 calc R A 1
H11N H -0.2458 -0.1416 0.1852 0.079 Uiso 1 1 calc R A 1
C117 C -0.1931(4) -0.1416(3) 0.1123(4) 0.054(3) Uani 1 1 d . . .
H11O H -0.2386 -0.1286 0.0933 0.082 Uiso 1 1 calc R A .
H11P H -0.1926 -0.1808 0.1073 0.082 Uiso 1 1 calc R . .
H11Q H -0.1677 -0.1242 0.0944 0.082 Uiso 1 1 calc R . .
C201 C 0.3918(5) 0.1393(5) 0.3348(5) 0.103(4) Uani 1 1 d DU . .
H20A H 0.3849 0.1348 0.3700 0.154 Uiso 1 1 calc R . .
H20B H 0.4262 0.1663 0.3424 0.154 Uiso 1 1 calc R . .
H20C H 0.4053 0.1047 0.3248 0.154 Uiso 1 1 calc R . .
O202 O 0.3313(4) 0.1569(4) 0.2867(4) 0.124(3) Uani 1 1 d DU . .
C203 C 0.3326(5) 0.1900(4) 0.2466(5) 0.096(3) Uani 1 1 d DU . .
H20D H 0.3609 0.1731 0.2307 0.116 Uiso 1 1 calc R . .
H20E H 0.3552 0.2234 0.2670 0.116 Uiso 1 1 calc R . .
C204 C 0.2731(6) 0.2061(4) 0.1976(5) 0.098(3) Uani 1 1 d DU . .
H20F H 0.2498 0.2319 0.2115 0.118 Uiso 1 1 calc R . .
H20G H 0.2846 0.2255 0.1695 0.118 Uiso 1 1 calc R . .
O205 O 0.2313(4) 0.1658(3) 0.1688(3) 0.097(2) Uani 1 1 d DU . .
C206 C 0.1804(6) 0.1809(5) 0.1160(5) 0.117(4) Uani 1 1 d DU . .
H20H H 0.1488 0.1512 0.1006 0.176 Uiso 1 1 calc R . .
H20I H 0.1979 0.1896 0.0880 0.176 Uiso 1 1 calc R . .
H20J H 0.1583 0.2127 0.1219 0.176 Uiso 1 1 calc R . .
C301 C 0.3424(18) 0.1097(15) 0.7495(15) 0.112(6) Uani 0.313(5) 1 d PDU A 1
H30C H 0.3302 0.0742 0.7307 0.168 Uiso 0.313(5) 1 calc PR A 1
H30D H 0.3443 0.1080 0.7887 0.168 Uiso 0.313(5) 1 calc PR A 1
H30E H 0.3857 0.1200 0.7529 0.168 Uiso 0.313(5) 1 calc PR A 1
O302 O 0.2939(12) 0.1494(10) 0.7144(10) 0.090(3) Uani 0.313(5) 1 d PDU A 1
C303 C 0.268(3) 0.1424(15) 0.6558(12) 0.091(3) Uani 0.313(5) 1 d PDU A 1
H30F H 0.2347 0.1132 0.6452 0.109 Uiso 0.313(5) 1 calc PR A 1
H30G H 0.3032 0.1294 0.6464 0.109 Uiso 0.313(5) 1 calc PR A 1
C304 C 0.2363(14) 0.1889(12) 0.6179(13) 0.089(4) Uani 0.313(5) 1 d PDU A 1
H30H H 0.2692 0.2177 0.6247 0.107 Uiso 0.313(5) 1 calc PR A 1
H30I H 0.2179 0.1779 0.5762 0.107 Uiso 0.313(5) 1 calc PR A 1
O305 O 0.1862(11) 0.2085(9) 0.6302(10) 0.084(5) Uani 0.313(5) 1 d PDU A 1
C306 C 0.1689(16) 0.2613(10) 0.6155(16) 0.090(7) Uani 0.313(5) 1 d PDU A 1
H30J H 0.1409 0.2640 0.5732 0.135 Uiso 0.313(5) 1 calc PR A 1
H30K H 0.2086 0.2831 0.6262 0.135 Uiso 0.313(5) 1 calc PR A 1
H30L H 0.1447 0.2745 0.6366 0.135 Uiso 0.313(5) 1 calc PR A 1
C311 C 0.3547(8) 0.0717(8) 0.8071(8) 0.124(6) Uani 0.687(5) 1 d PDU A 2
H31C H 0.3343 0.0538 0.8293 0.186 Uiso 0.687(5) 1 calc PR A 2
H31D H 0.3850 0.0997 0.8315 0.186 Uiso 0.687(5) 1 calc PR A 2
H31E H 0.3790 0.0451 0.7959 0.186 Uiso 0.687(5) 1 calc PR A 2
O312 O 0.3040(6) 0.0962(5) 0.7549(5) 0.098(3) Uani 0.687(5) 1 d PDU A 2
C313 C 0.3200(8) 0.1030(6) 0.7102(6) 0.090(3) Uani 0.687(5) 1 d PDU A 2
H31F H 0.3244 0.0670 0.6955 0.108 Uiso 0.687(5) 1 calc PR A 2
H31G H 0.3636 0.1208 0.7256 0.108 Uiso 0.687(5) 1 calc PR A 2
C314 C 0.2730(13) 0.1351(7) 0.6604(7) 0.086(3) Uani 0.687(5) 1 d PDU A 2
H31H H 0.2877 0.1368 0.6292 0.103 Uiso 0.687(5) 1 calc PR A 2
H31I H 0.2290 0.1179 0.6439 0.103 Uiso 0.687(5) 1 calc PR A 2
O315 O 0.2693(5) 0.1884(4) 0.6805(5) 0.082(3) Uani 0.687(5) 1 d PDU A 2
C316 C 0.2333(7) 0.2222(6) 0.6322(7) 0.086(4) Uani 0.687(5) 1 d PDU A 2
H31J H 0.2295 0.2582 0.6463 0.129 Uiso 0.687(5) 1 calc PR A 2
H31K H 0.1892 0.2071 0.6094 0.129 Uiso 0.687(5) 1 calc PR A 2
H31L H 0.2560 0.2247 0.6073 0.129 Uiso 0.687(5) 1 calc PR A 2
C401 C 0.3843(10) -0.0004(9) 0.2717(9) 0.192(9) Uani 0.791(9) 1 d PDU . .
H40C H 0.3926 -0.0130 0.3109 0.288 Uiso 0.791(9) 1 calc PR . .
H40D H 0.3939 0.0382 0.2732 0.288 Uiso 0.791(9) 1 calc PR . .
H40E H 0.4125 -0.0202 0.2584 0.288 Uiso 0.791(9) 1 calc PR . .
O402 O 0.3168(8) -0.0096(6) 0.2319(7) 0.180(6) Uani 0.791(9) 1 d PDU . .
C403 C 0.2901(11) 0.0171(10) 0.1841(9) 0.211(7) Uani 0.791(9) 1 d PDU . .
H40F H 0.3167 0.0128 0.1623 0.253 Uiso 0.791(9) 1 calc PR . .
H40G H 0.2896 0.0559 0.1932 0.253 Uiso 0.791(9) 1 calc PR . .
C404 C 0.2229(11) -0.0010(11) 0.1474(10) 0.245(8) Uani 0.791(9) 1 d PDU . .
H40H H 0.2179 -0.0387 0.1577 0.294 Uiso 0.791(9) 1 calc PR . .
H40I H 0.1918 0.0217 0.1554 0.294 Uiso 0.791(9) 1 calc PR . .
O405 O 0.2070(11) 0.0018(9) 0.0883(10) 0.280(8) Uani 0.791(9) 1 d PDU . .
C406 C 0.1708(12) 0.0334(11) 0.0432(11) 0.237(10) Uani 0.791(9) 1 d PDU . .
H40J H 0.1251 0.0209 0.0254 0.355 Uiso 0.791(9) 1 calc PR . .
H40K H 0.1880 0.0322 0.0141 0.355 Uiso 0.791(9) 1 calc PR . .
H40L H 0.1727 0.0706 0.0570 0.355 Uiso 0.791(9) 1 calc PR . .
C501 C -0.0411(11) -0.4834(12) 0.4409(14) 0.302(13) Uani 0.738(10) 1 d PDU . .
H50C H -0.0525 -0.5192 0.4228 0.454 Uiso 0.738(10) 1 calc PR . .
H50D H -0.0775 -0.4583 0.4199 0.454 Uiso 0.738(10) 1 calc PR . .
H50E H -0.0329 -0.4857 0.4820 0.454 Uiso 0.738(10) 1 calc PR . .
O502 O 0.0162(11) -0.4644(11) 0.4380(12) 0.360(11) Uani 0.738(10) 1 d PDU . .
C503 C 0.0706(15) -0.4356(13) 0.4690(15) 0.352(12) Uani 0.738(10) 1 d PDU . .
H50F H 0.0857 -0.4431 0.5112 0.422 Uiso 0.738(10) 1 calc PR . .
H50G H 0.0597 -0.3967 0.4625 0.422 Uiso 0.738(10) 1 calc PR . .
C504 C 0.1258(14) -0.4477(11) 0.4530(17) 0.337(12) Uani 0.738(10) 1 d PDU . .
H50H H 0.1594 -0.4712 0.4826 0.404 Uiso 0.738(10) 1 calc PR . .
H50I H 0.1091 -0.4650 0.4140 0.404 Uiso 0.738(10) 1 calc PR . .
O505 O 0.1501(11) -0.3975(10) 0.4527(13) 0.323(12) Uani 0.738(10) 1 d PDU . .
C506 C 0.1996(15) -0.3927(13) 0.4386(15) 0.298(15) Uani 0.738(10) 1 d PDU . .
H50J H 0.1870 -0.3680 0.4052 0.446 Uiso 0.738(10) 1 calc PR . .
H50K H 0.2102 -0.4282 0.4280 0.446 Uiso 0.738(10) 1 calc PR . .
H50L H 0.2382 -0.3783 0.4722 0.446 Uiso 0.738(10) 1 calc PR . .
C601 C 0.0848(14) 0.4667(11) 0.3683(14) 0.149(10) Uani 0.472(6) 1 d PDU B 1
H60A H 0.1065 0.4739 0.3433 0.223 Uiso 0.472(6) 1 calc PR B 1
H60B H 0.1178 0.4567 0.4077 0.223 Uiso 0.472(6) 1 calc PR B 1
H60C H 0.0614 0.4992 0.3708 0.223 Uiso 0.472(6) 1 calc PR B 1
O602 O 0.0386(12) 0.4232(10) 0.3437(10) 0.185(8) Uani 0.472(6) 1 d PDU B 1
C603 C 0.0404(14) 0.3891(12) 0.3839(14) 0.175(8) Uani 0.472(6) 1 d PDU B 1
H60D H 0.0515 0.4116 0.4192 0.211 Uiso 0.472(6) 1 calc PR B 1
H60E H 0.0798 0.3666 0.3928 0.211 Uiso 0.472(6) 1 calc PR B 1
C604 C -0.0097(15) 0.3509(11) 0.3834(15) 0.172(8) Uani 0.472(6) 1 d PDU B 1
H60F H -0.0401 0.3423 0.3421 0.206 Uiso 0.472(6) 1 calc PR B 1
H60G H 0.0125 0.3169 0.4025 0.206 Uiso 0.472(6) 1 calc PR B 1
O605 O -0.0468(12) 0.3695(9) 0.4114(11) 0.166(7) Uani 0.472(6) 1 d PDU B 1
C606 C -0.0952(15) 0.3361(13) 0.4114(15) 0.172(11) Uani 0.472(6) 1 d PDU B 1
H60H H -0.1294 0.3579 0.4148 0.258 Uiso 0.472(6) 1 calc PR B 1
H60I H -0.0762 0.3111 0.4446 0.258 Uiso 0.472(6) 1 calc PR B 1
H60J H -0.1146 0.3156 0.3747 0.258 Uiso 0.472(6) 1 calc PR B 1

loop_
_atom_site_aniso_label
_atom_site_aniso_U_11
_atom_site_aniso_U_22
_atom_site_aniso_U_33
_atom_site_aniso_U_23
_atom_site_aniso_U_13
_atom_site_aniso_U_12
U1 0.02418(16) 0.02162(15) 0.02463(16) -0.00210(12) 0.01627(13) -0.00294(13)
U2 0.02484(15) 0.01893(14) 0.01636(14) -0.00129(12) 0.01037(12) -0.00172(13)
Se1 0.0287(7) 0.0233(6) 0.0260(6) -0.0045(4) 0.0167(5) -0.0048(4)
O1A 0.024(5) 0.027(5) 0.024(5) -0.004(4) 0.021(4) -0.005(4)
O1 0.027(3) 0.038(3) 0.029(3) 0.009(2) 0.017(3) 0.001(2)
O2 0.028(3) 0.027(3) 0.037(3) 0.002(2) 0.021(3) 0.001(2)
O3 0.032(3) 0.031(3) 0.036(3) -0.007(2) 0.023(3) -0.003(2)
O4 0.040(3) 0.034(3) 0.040(3) 0.005(2) 0.032(3) 0.006(2)
O5 0.037(3) 0.040(3) 0.028(3) 0.003(2) 0.021(3) 0.001(3)
O6 0.029(3) 0.020(3) 0.022(3) -0.001(2) 0.013(2) -0.002(2)
O7 0.024(3) 0.020(2) 0.021(3) 0.005(2) 0.011(2) -0.005(2)
O8 0.029(3) 0.024(3) 0.020(3) -0.004(2) 0.011(2) -0.008(2)
O9 0.036(3) 0.021(3) 0.042(3) -0.007(2) 0.024(3) -0.009(2)
O10 0.023(3) 0.025(3) 0.033(3) -0.005(2) 0.010(3) -0.001(2)
O11 0.027(5) 0.041(6) 0.027(5) -0.002(5) 0.016(5) -0.010(5)
O11A 0.026(4) 0.036(4) 0.022(4) -0.004(3) 0.013(3) -0.014(3)
O12 0.030(3) 0.029(3) 0.048(4) 0.001(3) 0.020(3) -0.008(2)
N1 0.022(3) 0.030(3) 0.018(3) 0.000(3) 0.009(3) -0.006(3)
N2 0.028(3) 0.017(3) 0.022(3) -0.002(3) 0.011(3) -0.003(3)
C1 0.028(4) 0.046(5) 0.033(5) 0.003(4) 0.022(4) -0.003(4)
C2 0.028(4) 0.042(5) 0.033(5) 0.008(4) 0.018(4) 0.001(4)
C3 0.032(5) 0.036(5) 0.033(5) 0.009(4) 0.022(4) 0.001(4)
C4 0.037(5) 0.023(4) 0.029(5) 0.002(3) 0.021(4) 0.001(4)
C5 0.033(5) 0.035(5) 0.029(5) 0.006(4) 0.016(4) 0.003(4)
C6 0.048(5) 0.036(5) 0.038(5) 0.010(4) 0.033(5) 0.006(4)
C7 0.035(5) 0.041(5) 0.035(5) 0.012(4) 0.024(4) 0.004(4)
C8 0.024(4) 0.033(4) 0.031(4) 0.001(4) 0.021(4) -0.004(4)
C9 0.019(4) 0.041(5) 0.025(4) -0.003(4) 0.006(4) 0.001(4)
C10 0.020(4) 0.025(4) 0.031(4) -0.007(3) 0.016(4) -0.003(3)
C11 0.021(4) 0.039(5) 0.023(4) -0.001(4) 0.009(4) 0.002(4)
C12 0.034(5) 0.052(5) 0.040(5) 0.018(4) 0.022(4) 0.016(4)
C13 0.029(5) 0.068(6) 0.043(5) 0.019(5) 0.025(4) 0.029(4)
C14 0.023(4) 0.057(5) 0.028(5) 0.012(4) 0.011(4) 0.011(4)
C15 0.024(4) 0.049(5) 0.041(5) -0.012(4) 0.021(4) -0.010(4)
C16 0.053(6) 0.061(6) 0.063(6) -0.029(5) 0.049(5) -0.013(5)
C17 0.041(5) 0.033(5) 0.037(5) -0.011(4) 0.027(4) -0.010(4)
C18 0.049(6) 0.036(5) 0.070(7) -0.019(4) 0.039(5) -0.004(4)
C19 0.063(7) 0.024(6) 0.087(9) 0.006(6) 0.055(7) -0.001(6)
C20 0.057(7) 0.023(5) 0.087(9) 0.004(6) 0.059(7) -0.001(5)
C21 0.056(7) 0.023(7) 0.087(9) 0.003(7) 0.061(7) -0.004(6)
C19A 0.065(8) 0.024(6) 0.091(10) 0.004(7) 0.056(7) 0.002(6)
C20A 0.066(7) 0.027(5) 0.092(9) 0.004(6) 0.054(7) 0.000(5)
C21A 0.058(7) 0.026(6) 0.090(9) 0.001(6) 0.058(7) 0.000(5)
C22 0.029(4) 0.020(4) 0.021(4) 0.003(3) 0.014(4) 0.004(3)
C23 0.036(5) 0.048(5) 0.041(5) 0.018(4) 0.022(4) 0.003(4)
C24 0.035(5) 0.031(5) 0.047(5) 0.015(4) 0.023(4) 0.000(4)
C25 0.045(5) 0.034(5) 0.038(5) -0.007(4) 0.030(4) 0.001(4)
C26 0.032(5) 0.039(5) 0.028(5) 0.000(4) 0.016(4) 0.002(4)
C27 0.034(5) 0.044(5) 0.051(6) -0.006(4) 0.027(5) -0.004(4)
C28 0.027(4) 0.057(6) 0.035(5) 0.006(4) 0.021(4) 0.002(4)
C29 0.037(5) 0.027(4) 0.038(5) 0.002(4) 0.024(4) -0.004(4)
C30 0.038(5) 0.040(5) 0.043(5) 0.012(4) 0.028(4) 0.011(4)
C31 0.028(4) 0.030(4) 0.039(5) 0.002(4) 0.019(4) 0.004(3)
C32 0.038(5) 0.064(6) 0.037(5) 0.007(4) 0.025(4) 0.005(4)
C33 0.015(4) 0.040(5) 0.027(5) -0.002(4) 0.007(4) -0.006(3)
C34 0.078(7) 0.054(6) 0.046(6) -0.015(5) 0.046(6) -0.021(5)
C35 0.020(4) 0.050(5) 0.040(5) 0.011(4) 0.002(4) -0.019(4)
C36 0.041(5) 0.053(6) 0.040(5) 0.013(4) 0.021(5) 0.014(4)
C37 0.054(6) 0.056(6) 0.034(5) -0.014(4) 0.028(5) -0.024(5)
C38 0.058(6) 0.053(6) 0.062(7) 0.022(5) 0.040(6) 0.013(5)
C39 0.069(6) 0.032(5) 0.034(5) 0.003(4) 0.022(5) 0.000(5)
C40 0.037(5) 0.066(6) 0.037(5) 0.021(4) 0.021(4) 0.027(4)
C41 0.038(5) 0.069(6) 0.030(5) 0.016(5) 0.008(4) -0.005(5)
C42 0.036(5) 0.046(5) 0.032(5) 0.008(4) 0.009(4) -0.007(4)
C43 0.076(6) 0.112(7) 0.098(7) 0.041(6) 0.060(6) 0.050(5)
C44 0.032(5) 0.031(4) 0.044(5) -0.020(4) 0.023(4) -0.012(4)
C45 0.031(5) 0.043(5) 0.052(6) 0.002(4) 0.018(4) -0.002(4)
C46 0.037(5) 0.035(5) 0.039(5) -0.010(4) 0.020(4) -0.012(4)
C47 0.043(5) 0.046(5) 0.018(4) -0.002(4) 0.007(4) -0.017(4)
C48 0.042(5) 0.040(5) 0.036(5) -0.007(4) 0.023(4) -0.015(4)
C49 0.037(5) 0.031(4) 0.032(5) -0.008(4) 0.010(4) -0.014(4)
C50 0.045(5) 0.047(5) 0.031(5) 0.013(4) 0.020(4) 0.004(4)
C51 0.052(6) 0.039(5) 0.041(5) -0.012(4) 0.024(5) -0.005(4)
C52 0.041(5) 0.033(4) 0.039(5) -0.003(4) 0.031(4) -0.004(4)
C53 0.035(5) 0.028(4) 0.036(5) 0.002(4) 0.009(4) -0.004(4)
C54 0.090(16) 0.052(12) 0.111(17) -0.033(12) 0.078(14) -0.015(11)
C54A 0.099(15) 0.056(11) 0.140(17) -0.015(12) 0.097(14) 0.006(11)
C55 0.041(5) 0.035(5) 0.035(5) -0.007(4) 0.014(4) 0.003(4)
C56 0.042(5) 0.063(6) 0.039(5) 0.011(4) 0.027(5) 0.009(5)
C57 0.046(5) 0.035(5) 0.054(6) 0.003(4) 0.037(5) -0.007(4)
C58 0.051(5) 0.048(5) 0.034(5) -0.010(4) 0.019(5) 0.000(5)
C59 0.025(4) 0.026(4) 0.023(4) 0.001(3) 0.013(4) -0.001(3)
C60 0.030(4) 0.019(4) 0.021(4) 0.006(3) 0.011(4) 0.010(3)
C61 0.029(4) 0.010(3) 0.028(4) -0.006(3) 0.019(4) 0.000(3)
C62 0.028(4) 0.014(4) 0.017(4) -0.006(3) 0.008(3) -0.002(3)
C63 0.022(4) 0.027(4) 0.023(4) -0.001(3) 0.007(4) 0.000(3)
C64 0.028(4) 0.024(4) 0.033(5) -0.003(3) 0.012(4) 0.005(3)
C65 0.036(5) 0.024(4) 0.033(5) -0.001(3) 0.025(4) 0.006(3)
C66 0.020(4) 0.022(4) 0.019(4) -0.004(3) 0.009(3) -0.005(3)
C67 0.026(4) 0.022(4) 0.016(4) -0.007(3) 0.006(3) 0.000(3)
C68 0.015(4) 0.029(4) 0.013(4) -0.005(3) 0.000(3) -0.011(3)
C69 0.027(4) 0.018(4) 0.016(4) -0.002(3) 0.004(3) -0.002(3)
C70 0.031(4) 0.019(4) 0.029(4) 0.007(3) 0.011(4) 0.003(3)
C71 0.038(5) 0.026(4) 0.021(4) 0.005(3) 0.014(4) -0.002(4)
C72 0.027(4) 0.026(4) 0.029(4) -0.001(3) 0.018(4) -0.003(3)
C73 0.030(4) 0.021(4) 0.023(4) -0.007(3) 0.011(4) 0.000(3)
C74 0.029(4) 0.022(4) 0.019(4) 0.000(3) 0.009(4) -0.005(3)
C75 0.025(4) 0.034(4) 0.021(4) -0.014(3) 0.013(4) -0.009(4)
C76 0.023(4) 0.021(4) 0.025(4) -0.002(3) 0.008(4) -0.007(3)
C77 0.037(5) 0.019(4) 0.024(4) -0.012(3) 0.010(4) -0.005(3)
C78 0.037(5) 0.037(5) 0.024(4) -0.006(4) 0.014(4) -0.003(4)
C79 0.039(5) 0.026(4) 0.019(4) -0.001(3) 0.012(4) -0.010(4)
C80 0.025(4) 0.029(4) 0.016(4) 0.002(3) 0.005(3) -0.002(3)
C81 0.046(6) 0.080(7) 0.018(5) 0.016(5) 0.004(4) -0.003(5)
C82 0.083(7) 0.038(5) 0.036(5) 0.002(4) 0.031(5) -0.022(5)
C83 0.040(5) 0.054(6) 0.036(5) 0.002(4) 0.025(4) 0.001(4)
C84 0.031(5) 0.041(5) 0.024(4) 0.003(4) 0.005(4) 0.001(4)
C85 0.088(7) 0.056(6) 0.032(5) 0.017(5) 0.025(5) 0.014(6)
C86 0.048(6) 0.081(7) 0.029(5) 0.004(5) 0.020(5) -0.017(5)
C87 0.043(5) 0.032(4) 0.026(4) 0.003(4) 0.022(4) 0.001(4)
C88 0.061(6) 0.054(6) 0.026(5) -0.009(4) 0.023(5) -0.018(5)
C89 0.057(6) 0.029(4) 0.028(5) 0.003(4) 0.018(4) -0.005(4)
C90 0.034(5) 0.059(6) 0.035(5) -0.003(4) 0.021(4) 0.002(4)
C91 0.021(4) 0.030(4) 0.018(4) 0.009(3) 0.006(3) 0.008(3)
C92 0.046(5) 0.032(5) 0.040(5) 0.011(4) 0.027(4) 0.016(4)
C93 0.045(5) 0.040(5) 0.029(5) 0.004(4) 0.023(4) 0.005(4)
C94 0.025(4) 0.043(5) 0.033(5) -0.005(4) 0.007(4) -0.006(4)
C95 0.034(4) 0.025(4) 0.026(4) 0.004(3) 0.017(4) 0.006(4)
C96 0.051(5) 0.040(5) 0.047(5) 0.007(4) 0.035(5) 0.011(4)
C97 0.039(5) 0.037(5) 0.045(5) 0.017(4) 0.025(4) 0.007(4)
C98 0.018(4) 0.045(5) 0.021(4) 0.002(4) 0.006(3) 0.002(4)
C99 0.028(5) 0.066(6) 0.036(5) 0.012(4) 0.014(4) 0.024(4)
C100 0.039(5) 0.033(4) 0.029(5) 0.007(4) 0.022(4) 0.007(4)
C101 0.051(5) 0.038(5) 0.044(5) 0.009(4) 0.031(5) -0.001(4)
C102 0.036(5) 0.027(4) 0.023(4) -0.005(3) 0.015(4) -0.007(4)
C103 0.091(8) 0.031(5) 0.057(6) 0.008(5) 0.034(6) -0.007(5)
C104 0.067(7) 0.054(6) 0.070(7) 0.003(5) 0.050(6) -0.009(5)
C105 0.079(7) 0.051(6) 0.031(5) 0.010(5) 0.007(5) 0.001(5)
C106 0.057(6) 0.028(4) 0.035(5) -0.002(4) 0.012(4) -0.009(4)
C107 0.085(8) 0.057(6) 0.058(7) 0.010(5) 0.039(6) -0.027(6)
C108 0.137(10) 0.052(6) 0.030(6) 0.001(5) 0.039(6) -0.027(7)
C109 0.054(6) 0.037(5) 0.030(5) 0.002(4) 0.011(5) -0.007(4)
C110 0.097(8) 0.046(6) 0.073(8) 0.032(6) 0.035(7) 0.012(6)
C111 0.041(5) 0.046(5) 0.029(5) 0.005(4) 0.017(4) -0.007(4)
C112 0.091(7) 0.037(5) 0.037(5) -0.020(4) 0.038(5) -0.014(5)
C113 0.024(4) 0.020(4) 0.025(4) 0.011(3) 0.006(4) 0.002(3)
C114 0.051(12) 0.056(12) 0.015(10) 0.007(10) 0.006(9) -0.022(11)
C115 0.026(6) 0.042(7) 0.029(6) -0.004(6) 0.016(6) -0.012(6)
C124 0.052(7) 0.031(6) 0.023(6) 0.003(5) 0.015(5) -0.015(5)
C125 0.024(5) 0.042(5) 0.032(5) -0.011(4) 0.017(4) -0.016(4)
C116 0.036(5) 0.063(6) 0.110(9) 0.040(6) 0.043(6) 0.005(5)
C117 0.044(5) 0.046(6) 0.045(6) -0.018(4) -0.005(5) -0.001(4)
C201 0.070(7) 0.162(11) 0.090(9) 0.006(8) 0.048(7) -0.012(7)
O202 0.111(6) 0.144(7) 0.105(6) 0.018(5) 0.037(5) -0.056(5)
C203 0.095(6) 0.078(6) 0.117(7) 0.009(6) 0.047(5) -0.030(5)
C204 0.118(7) 0.065(6) 0.095(7) 0.013(5) 0.031(6) -0.028(5)
O205 0.099(5) 0.089(5) 0.097(6) 0.024(4) 0.037(5) -0.016(4)
C206 0.126(10) 0.128(10) 0.081(9) 0.017(8) 0.030(8) 0.015(9)
C301 0.107(9) 0.110(8) 0.119(9) 0.010(7) 0.050(7) -0.007(7)
O302 0.090(4) 0.093(4) 0.095(4) -0.002(4) 0.047(3) -0.007(4)
C303 0.090(4) 0.092(4) 0.095(5) -0.007(4) 0.045(3) -0.006(4)
C304 0.088(5) 0.091(5) 0.092(5) -0.005(4) 0.043(3) -0.006(4)
O305 0.083(6) 0.088(6) 0.086(6) 0.001(4) 0.041(4) -0.004(4)
C306 0.087(10) 0.093(10) 0.091(10) 0.005(8) 0.041(7) -0.008(8)
C311 0.109(11) 0.118(11) 0.147(12) 0.033(10) 0.059(10) 0.022(9)
O312 0.096(6) 0.100(6) 0.110(6) 0.004(5) 0.054(5) -0.007(5)
C313 0.092(5) 0.093(5) 0.096(6) -0.008(5) 0.052(5) -0.013(5)
C314 0.086(5) 0.092(5) 0.095(5) -0.016(4) 0.054(4) -0.012(4)
O315 0.084(4) 0.082(5) 0.093(5) -0.009(4) 0.051(4) -0.013(4)
C316 0.068(8) 0.084(8) 0.112(8) 0.015(7) 0.045(7) -0.015(7)
C401 0.177(13) 0.175(13) 0.219(14) 0.017(12) 0.083(11) -0.025(11)
O402 0.181(8) 0.173(8) 0.191(8) 0.045(6) 0.087(6) -0.006(6)
C403 0.218(9) 0.216(9) 0.211(9) 0.015(6) 0.106(6) 0.005(6)
C404 0.251(9) 0.246(9) 0.240(9) 0.001(7) 0.112(7) 0.003(7)
O405 0.284(10) 0.277(10) 0.274(10) 0.002(7) 0.119(7) 0.004(7)
C406 0.187(14) 0.290(16) 0.253(15) 0.009(13) 0.116(12) 0.035(12)
C501 0.110(17) 0.43(3) 0.41(2) 0.02(2) 0.157(18) 0.09(2)
O502 0.206(17) 0.44(2) 0.384(19) 0.035(16) 0.086(17) 0.102(19)
C503 0.201(17) 0.42(2) 0.376(18) 0.049(16) 0.079(16) 0.106(19)
C504 0.190(17) 0.40(2) 0.364(18) 0.067(16) 0.075(16) 0.097(18)
O505 0.193(17) 0.38(2) 0.354(18) 0.071(16) 0.078(16) 0.100(18)
C506 0.24(2) 0.34(3) 0.30(2) 0.07(2) 0.11(2) 0.11(2)
C601 0.152(14) 0.128(15) 0.185(15) 0.020(12) 0.092(12) -0.021(12)
O602 0.197(10) 0.176(10) 0.177(10) -0.016(7) 0.078(7) 0.002(7)
C603 0.183(9) 0.173(9) 0.174(9) -0.010(7) 0.082(7) -0.001(7)
C604 0.175(9) 0.177(9) 0.171(9) -0.009(7) 0.085(7) -0.004(7)
O605 0.168(9) 0.176(10) 0.168(9) -0.003(7) 0.089(7) -0.018(7)
C606 0.168(15) 0.191(16) 0.168(15) 0.003(13) 0.083(12) -0.031(13)

loop_
_atom_type_symbol
_atom_type_description
_atom_type_scat_dispersion_real
_atom_type_scat_dispersion_imag
_atom_type_scat_source
C C 0.0033 0.0016 'International Tables Vol C Tables 4.2.6.8 and 6.1.1.4'
H H 0.0000 0.0000 'International Tables Vol C Tables 4.2.6.8 and 6.1.1.4'
O O 0.0106 0.0060 'International Tables Vol C Tables 4.2.6.8 and 6.1.1.4'
N N 0.0061 0.0033 'International Tables Vol C Tables 4.2.6.8 and 6.1.1.4'
Se Se -0.0929 2.2259 'International Tables Vol C Tables 4.2.6.8 and 6.1.1.4'
U U -9.6767 9.6646 'International Tables Vol C Tables 4.2.6.8 and 6.1.1.4'

loop_
_geom_angle_atom_site_label_1
_geom_angle_atom_site_label_2
_geom_angle_atom_site_label_3
_geom_angle
O2 U1 O3 87.82(17)
O2 U1 O1 152.44(16)
O3 U1 O1 86.47(18)
O2 U1 O9 88.88(17)
O3 U1 O9 161.88(16)
O1 U1 O9 88.27(17)
O2 U1 N1 75.84(17)
O3 U1 N1 78.36(16)
O1 U1 N1 76.61(16)
O9 U1 N1 83.56(16)
O2 U1 O5 74.94(16)
O3 U1 O5 105.31(16)
O1 U1 O5 132.51(15)
O9 U1 O5 90.98(16)
N1 U1 O5 150.35(16)
O2 U1 O4 132.73(16)
O3 U1 O4 114.61(16)
O1 U1 O4 73.58(15)
O9 U1 O4 80.30(15)
N1 U1 O4 146.34(16)
O5 U1 O4 59.56(14)
O7 U2 O8 106.75(16)
O7 U2 O6 141.28(15)
O8 U2 O6 87.11(16)
O7 U2 O10 73.98(15)
O8 U2 O10 146.73(15)
O6 U2 O10 75.16(15)
O7 U2 O1A 84.8(4)
O8 U2 O1A 162.8(4)
O6 U2 O1A 91.6(4)
O10 U2 O1A 48.1(4)
O7 U2 O11 124.1(4)
O8 U2 O11 91.7(4)
O6 U2 O11 90.4(4)
O10 U2 O11 115.9(4)
O1A U2 O11 71.1(5)
O7 U2 N2 71.31(16)
O8 U2 N2 71.23(16)
O6 U2 N2 79.89(16)
O10 U2 N2 77.99(16)
O1A U2 N2 125.5(4)
O11 U2 N2 160.6(4)
O7 U2 O11A 124.6(2)
O8 U2 O11A 79.31(18)
O6 U2 O11A 93.1(2)
O10 U2 O11A 128.69(18)
O1A U2 O11A 83.6(4)
O11 U2 O11A 12.8(3)
N2 U2 O11A 149.94(19)
O7 U2 O12 70.59(15)
O8 U2 O12 71.83(15)
O6 U2 O12 147.20(15)
O10 U2 O12 134.85(14)
O1A U2 O12 101.2(4)
O11 U2 O12 66.1(4)
N2 U2 O12 114.75(16)
O11A U2 O12 59.11(19)
O7 U2 C113 76.54(17)
O8 U2 C113 169.62(17)
O6 U2 C113 84.50(17)
O10 U2 C113 23.83(15)
O1A U2 C113 24.4(4)
O11 U2 C113 94.5(4)
N2 U2 C113 101.20(17)
O11A U2 C113 107.20(19)
O12 U2 C113 118.36(16)
O7 U2 Se1 89.69(11)
O8 U2 Se1 150.34(11)
O6 U2 Se1 95.32(11)
O10 U2 Se1 60.97(11)
O1A U2 Se1 12.9(4)
O11 U2 Se1 58.8(4)
N2 U2 Se1 138.34(12)
O11A U2 Se1 71.04(15)
O12 U2 Se1 91.56(11)
C113 U2 Se1 37.31(13)
C113 Se1 U2 71.1(2)
C113 O1A U2 102.6(10)
C3 O1 U1 141.1(4)
C10 O2 U1 144.5(4)
C17 O3 U1 136.3(4)
C56 O4 C55 111.5(5)
C56 O4 U1 121.4(4)
C55 O4 U1 121.1(4)
C57 O5 C58 113.6(6)
C57 O5 U1 110.0(4)
C58 O5 U1 116.1(4)
C61 O6 U2 133.3(4)
C68 O7 U2 143.3(4)
C75 O8 U2 148.4(4)
C113 O9 U1 173.6(5)
C113 O10 U2 104.3(4)
C114 O11 C115 112.0(18)
C114 O11 U2 117.9(13)
C115 O11 U2 113.9(13)
C125 O11A C124 111.8(8)
C125 O11A U2 115.7(6)
C124 O11A U2 118.8(6)
C116 O12 C117 111.5(6)
C116 O12 U2 118.9(5)
C117 O12 U2 116.7(4)
C15 N1 C8 112.1(5)
C15 N1 C1 107.9(5)
C8 N1 C1 105.8(5)
C15 N1 U1 115.0(4)
C8 N1 U1 108.3(4)
C1 N1 U1 107.1(4)
C66 N2 C73 107.8(5)
C66 N2 C59 109.2(5)
C73 N2 C59 109.3(5)
C66 N2 U2 113.0(4)
C73 N2 U2 109.1(4)
C59 N2 U2 108.3(4)
C2 C1 N1 117.2(6)
C2 C1 H1A 108.0
N1 C1 H1A 108.0
C2 C1 H1B 108.0
N1 C1 H1B 108.0
H1A C1 H1B 107.2
C7 C2 C3 120.3(7)
C7 C2 C1 119.9(6)
C3 C2 C1 119.8(6)
O1 C3 C2 117.6(6)
O1 C3 C4 123.1(6)
C2 C3 C4 119.4(6)
C5 C4 C3 117.2(6)
C5 C4 C22 121.5(6)
C3 C4 C22 121.3(6)
C6 C5 C4 124.0(7)
C6 C5 H5A 118.0
C4 C5 H5A 118.0
C7 C6 C5 117.4(7)
C7 C6 C32 120.9(7)
C5 C6 C32 121.8(7)
C2 C7 C6 121.8(7)
C2 C7 H7A 119.1
C6 C7 H7A 119.1
N1 C8 C9 117.6(6)
N1 C8 H8A 107.9
C9 C8 H8A 107.9
N1 C8 H8B 107.9
C9 C8 H8B 107.9
H8A C8 H8B 107.2
C10 C9 C14 120.3(7)
C10 C9 C8 121.2(6)
C14 C9 C8 118.4(6)
O2 C10 C9 117.0(6)
O2 C10 C11 122.7(6)
C9 C10 C11 120.3(6)
C12 C11 C10 116.5(6)
C12 C11 C33 120.2(6)
C10 C11 C33 123.3(6)
C13 C12 C11 123.4(7)
C13 C12 H12A 118.3
C11 C12 H12A 118.3
C14 C13 C12 119.0(7)
C14 C13 C43 121.5(7)
C12 C13 C43 119.5(7)
C13 C14 C9 120.4(7)
C13 C14 H14A 119.8
C9 C14 H14A 119.8
N1 C15 C16 121.0(6)
N1 C15 H15A 107.1
C16 C15 H15A 107.1
N1 C15 H15B 107.1
C16 C15 H15B 107.1
H15A C15 H15B 106.8
N1 C15 H15C 107.1
C16 C15 H15C 107.1
H15B C15 H15C 106.8
N1 C15 H15D 107.1
C16 C15 H15D 107.1
H15A C15 H15D 106.8
H15C C15 H15D 106.8
C21 C16 C17 122.4(10)
C21 C16 C15 110.6(9)
C17 C16 C15 121.6(7)
C17 C16 C21A 113.3(9)
C15 C16 C21A 125.1(9)
O3 C17 C16 118.6(6)
O3 C17 C18 120.3(6)
C16 C17 C18 121.1(7)
C17 C18 C19 111.4(9)
C17 C18 C19A 118.9(9)
C17 C18 C44 122.9(6)
C19 C18 C44 122.0(10)
C19A C18 C44 117.5(9)
C20 C19 C18 127.5(17)
C20 C19 H19 116.2
C18 C19 H19 116.2
C19 C20 C21 116.6(16)
C19 C20 C54 120.7(16)
C21 C20 C54 122.6(15)
C16 C21 C20 119.4(14)
C16 C21 H21 120.3
C20 C21 H21 120.3
C20A C19A C18 120.6(14)
C20A C19A H19A 119.7
C18 C19A H19A 119.7
C21A C20A C19A 116.9(15)
C21A C20A C54A 119.1(15)
C19A C20A C54A 122.7(15)
C20A C21A C16 126.7(15)
C20A C21A H21A 116.7
C16 C21A H21A 116.7
C4 C22 C26 112.7(5)
C4 C22 C29 109.1(6)
C26 C22 C29 107.1(6)
C4 C22 C31 111.5(5)
C26 C22 C31 106.5(6)
C29 C22 C31 109.9(5)
C27 C23 C30 109.1(6)
C27 C23 C26 110.4(6)
C30 C23 C26 108.8(6)
C27 C23 H23A 109.5
C30 C23 H23A 109.5
C26 C23 H23A 109.5
C27 C24 C31 109.1(6)
C27 C24 C28 109.9(6)
C31 C24 C28 109.7(6)
C27 C24 H24A 109.4
C31 C24 H24A 109.4
C28 C24 H24A 109.4
C30 C25 C28 111.1(6)
C30 C25 C29 109.3(6)
C28 C25 C29 108.8(6)
C30 C25 H25A 109.2
C28 C25 H25A 109.2
C29 C25 H25A 109.2
C22 C26 C23 110.6(6)
C22 C26 H26A 109.5
C23 C26 H26A 109.5
C22 C26 H26B 109.5
C23 C26 H26B 109.5
H26A C26 H26B 108.1
C23 C27 C24 109.7(6)
C23 C27 H27A 109.7
C24 C27 H27A 109.7
C23 C27 H27B 109.7
C24 C27 H27B 109.7
H27A C27 H27B 108.2
C25 C28 C24 109.4(6)
C25 C28 H28A 109.8
C24 C28 H28A 109.8
C25 C28 H28B 109.8
C24 C28 H28B 109.8
H28A C28 H28B 108.2
C25 C29 C22 111.2(6)
C25 C29 H29A 109.4
C22 C29 H29A 109.4
C25 C29 H29B 109.4
C22 C29 H29B 109.4
H29A C29 H29B 108.0
C25 C30 C23 109.2(6)
C25 C30 H30A 109.9
C23 C30 H30A 109.9
C25 C30 H30B 109.8
C23 C30 H30B 109.9
H30A C30 H30B 108.3
C24 C31 C22 110.3(6)
C24 C31 H31A 109.6
C22 C31 H31A 109.6
C24 C31 H31B 109.6
C22 C31 H31B 109.6
H31A C31 H31B 108.1
C6 C32 H32A 109.5
C6 C32 H32B 109.5
H32A C32 H32B 109.5
C6 C32 H32C 109.5
H32A C32 H32C 109.5
H32B C32 H32C 109.5
C42 C33 C11 111.9(6)
C42 C33 C37 109.9(6)
C11 C33 C37 109.9(6)
C42 C33 C40 106.5(6)
C11 C33 C40 112.1(6)
C37 C33 C40 106.4(6)
C41 C34 C38 110.7(7)
C41 C34 C37 110.0(7)
C38 C34 C37 109.2(7)
C41 C34 H34A 109.0
C38 C34 H34A 109.0
C37 C34 H34A 109.0
C38 C35 C39 110.2(7)
C38 C35 C42 109.3(6)
C39 C35 C42 109.2(7)
C38 C35 H35A 109.4
C39 C35 H35A 109.4
C42 C35 H35A 109.4
C41 C36 C39 109.4(6)
C41 C36 C40 109.9(7)
C39 C36 C40 109.0(7)
C41 C36 H36A 109.5
C39 C36 H36A 109.5
C40 C36 H36A 109.5
C34 C37 C33 110.2(6)
C34 C37 H37A 109.6
C33 C37 H37A 109.6
C34 C37 H37B 109.6
C33 C37 H37B 109.6
H37A C37 H37B 108.1
C34 C38 C35 109.1(7)
C34 C38 H38A 109.9
C35 C38 H38A 109.9
C34 C38 H38B 109.9
C35 C38 H38B 109.9
H38A C38 H38B 108.3
C36 C39 C35 109.0(6)
C36 C39 H39A 109.9
C35 C39 H39A 109.9
C36 C39 H39B 109.9
C35 C39 H39B 109.9
H39A C39 H39B 108.3
C36 C40 C33 111.7(6)
C36 C40 H40A 109.3
C33 C40 H40A 109.3
C36 C40 H40B 109.3
C33 C40 H40B 109.3
H40A C40 H40B 107.9
C34 C41 C36 109.7(7)
C34 C41 H41A 109.7
C36 C41 H41A 109.7
C34 C41 H41B 109.7
C36 C41 H41B 109.7
H41A C41 H41B 108.2
C33 C42 C35 110.8(6)
C33 C42 H42A 109.5
C35 C42 H42A 109.5
C33 C42 H42B 109.5
C35 C42 H42B 109.5
H42A C42 H42B 108.1
C13 C43 H43A 109.5
C13 C43 H43B 109.5
H43A C43 H43B 109.5
C13 C43 H43C 109.5
H43A C43 H43C 109.5
H43B C43 H43C 109.5
C53 C44 C48 109.8(6)
C53 C44 C51 107.8(6)
C48 C44 C51 107.1(6)
C53 C44 C18 111.3(6)
C48 C44 C18 109.4(6)
C51 C44 C18 111.3(6)
C49 C45 C48 109.7(6)
C49 C45 C52 108.9(6)
C48 C45 C52 108.5(6)
C49 C45 H45A 109.9
C48 C45 H45A 109.9
C52 C45 H45A 109.9
C50 C46 C49 110.6(6)
C50 C46 C51 109.3(6)
C49 C46 C51 110.0(6)
C50 C46 H46A 109.0
C49 C46 H46A 109.0
C51 C46 H46A 109.0
C52 C47 C50 108.6(6)
C52 C47 C53 109.0(6)
C50 C47 C53 107.5(6)
C52 C47 H47A 110.5
C50 C47 H47A 110.5
C53 C47 H47A 110.5
C44 C48 C45 111.2(6)
C44 C48 H48A 109.4
C45 C48 H48A 109.4
C44 C48 H48B 109.4
C45 C48 H48B 109.4
H48A C48 H48B 108.0
C46 C49 C45 109.5(6)
C46 C49 H49A 109.8
C45 C49 H49A 109.8
C46 C49 H49B 109.8
C45 C49 H49B 109.8
H49A C49 H49B 108.2
C46 C50 C47 110.5(6)
C46 C50 H50A 109.5
C47 C50 H50A 109.5
C46 C50 H50B 109.5
C47 C50 H50B 109.5
H50A C50 H50B 108.1
C44 C51 C46 110.0(6)
C44 C51 H51A 109.7
C46 C51 H51A 109.7
C44 C51 H51B 109.7
C46 C51 H51B 109.7
H51A C51 H51B 108.2
C47 C52 C45 110.0(6)
C47 C52 H52A 109.7
C45 C52 H52A 109.7
C47 C52 H52B 109.7
C45 C52 H52B 109.7
H52A C52 H52B 108.2
C44 C53 C47 112.3(6)
C44 C53 H53A 109.1
C47 C53 H53A 109.1
C44 C53 H53B 109.1
C47 C53 H53B 109.1
H53A C53 H53B 107.9
C20 C54 H54A 109.5
C20 C54 H54B 109.5
H54A C54 H54B 109.5
C20 C54 H54C 109.5
H54A C54 H54C 109.5
H54B C54 H54C 109.5
C20A C54A H54D 109.5
C20A C54A H54E 109.5
H54D C54A H54E 109.5
C20A C54A H54F 109.5
H54D C54A H54F 109.5
H54E C54A H54F 109.5
O4 C55 H55A 109.5
O4 C55 H55B 109.5
H55A C55 H55B 109.5
O4 C55 H55C 109.5
H55A C55 H55C 109.5
H55B C55 H55C 109.5
O4 C56 C57 107.3(6)
O4 C56 H56A 110.3
C57 C56 H56A 110.3
O4 C56 H56B 110.3
C57 C56 H56B 110.3
H56A C56 H56B 108.5
O5 C57 C56 110.6(6)
O5 C57 H57A 109.5
C56 C57 H57A 109.5
O5 C57 H57B 109.5
C56 C57 H57B 109.5
H57A C57 H57B 108.1
O5 C58 H58A 109.5
O5 C58 H58B 109.5
H58A C58 H58B 109.5
O5 C58 H58C 109.5
H58A C58 H58C 109.5
H58B C58 H58C 109.5
N2 C59 C60 115.1(5)
N2 C59 H59A 108.5
C60 C59 H59A 108.5
N2 C59 H59B 108.5
C60 C59 H59B 108.5
H59A C59 H59B 107.5
C65 C60 C61 119.0(6)
C65 C60 C59 119.8(6)
C61 C60 C59 120.8(6)
O6 C61 C62 123.2(6)
O6 C61 C60 116.6(6)
C62 C61 C60 120.2(6)
C63 C62 C61 116.6(6)
C63 C62 C80 119.7(6)
C61 C62 C80 123.6(6)
C64 C63 C62 124.7(7)
C64 C63 H63A 117.6
C62 C63 H63A 117.6
C65 C64 C63 116.2(7)
C65 C64 C90 122.7(7)
C63 C64 C90 121.0(7)
C64 C65 C60 122.9(6)
C64 C65 H65A 118.6
C60 C65 H65A 118.6
N2 C66 C67 116.8(5)
N2 C66 H66A 108.1
C67 C66 H66A 108.1
N2 C66 H66B 108.1
C67 C66 H66B 108.1
H66A C66 H66B 107.3
C72 C67 C68 119.4(6)
C72 C67 C66 116.5(6)
C68 C67 C66 124.0(6)
O7 C68 C67 119.5(6)
O7 C68 C69 120.6(6)
C67 C68 C69 119.8(6)
C70 C69 C68 117.3(6)
C70 C69 C91 120.3(6)
C68 C69 C91 122.4(6)
C71 C70 C69 123.6(6)
C71 C70 H70A 118.2
C69 C70 H70A 118.2
C72 C71 C70 116.9(6)
C72 C71 C101 122.6(7)
C70 C71 C101 120.6(6)
C71 C72 C67 122.9(6)
C71 C72 H72A 118.6
C67 C72 H72A 118.6
N2 C73 C74 116.2(5)
N2 C73 H73A 108.2
C74 C73 H73A 108.2
N2 C73 H73B 108.2
C74 C73 H73B 108.2
H73A C73 H73B 107.4
C79 C74 C75 119.8(6)
C79 C74 C73 119.2(6)
C75 C74 C73 121.0(6)
O8 C75 C74 117.0(6)
O8 C75 C76 122.2(6)
C74 C75 C76 120.8(6)
C77 C76 C75 116.1(6)
C77 C76 C102 121.9(6)
C75 C76 C102 121.7(6)
C76 C77 C78 124.5(6)
C76 C77 H77A 117.7
C78 C77 H77A 117.7
C79 C78 C77 116.8(6)
C79 C78 C112 121.8(7)
C77 C78 C112 121.4(6)
C78 C79 C74 121.7(6)
C78 C79 H79A 119.2
C74 C79 H79A 119.2
C84 C80 C89 107.3(6)
C84 C80 C87 108.3(6)
C89 C80 C87 108.4(6)
C84 C80 C62 111.6(6)
C89 C80 C62 110.1(5)
C87 C80 C62 111.0(5)
C85 C81 C84 109.3(7)
C85 C81 C88 110.6(7)
C84 C81 C88 109.4(7)
C85 C81 H81A 109.1
C84 C81 H81A 109.1
C88 C81 H81A 109.1
C86 C82 C85 108.4(7)
C86 C82 C89 110.6(7)
C85 C82 C89 110.1(7)
C86 C82 H82A 109.2
C85 C82 H82A 109.2
C89 C82 H82A 109.2
C88 C83 C86 107.8(7)
C88 C83 C87 109.9(6)
C86 C83 C87 110.3(6)
C88 C83 H83A 109.6
C86 C83 H83A 109.6
C87 C83 H83A 109.6
C81 C84 C80 111.7(6)
C81 C84 H84A 109.3
C80 C84 H84A 109.3
C81 C84 H84B 109.3
C80 C84 H84B 109.3
H84A C84 H84B 107.9
C81 C85 C82 108.3(7)
C81 C85 H85A 110.0
C82 C85 H85A 110.0
C81 C85 H85B 110.0
C82 C85 H85B 110.0
H85A C85 H85B 108.4
C82 C86 C83 110.1(7)
C82 C86 H86A 109.6
C83 C86 H86A 109.6
C82 C86 H86B 109.6
C83 C86 H86B 109.6
H86A C86 H86B 108.2
C80 C87 C83 110.4(6)
C80 C87 H87A 109.6
C83 C87 H87A 109.6
C80 C87 H87B 109.6
C83 C87 H87B 109.6
H87A C87 H87B 108.1
C83 C88 C81 108.8(6)
C83 C88 H88A 109.9
C81 C88 H88A 109.9
C83 C88 H88B 109.9
C81 C88 H88B 109.9
H88A C88 H88B 108.3
C80 C89 C82 110.3(6)
C80 C89 H89A 109.6
C82 C89 H89A 109.6
C80 C89 H89B 109.6
C82 C89 H89B 109.6
H89A C89 H89B 108.1
C64 C90 H90A 109.5
C64 C90 H90B 109.5
H90A C90 H90B 109.5
C64 C90 H90C 109.5
H90A C90 H90C 109.5
H90B C90 H90C 109.5
C100 C91 C95 107.4(6)
C100 C91 C98 109.4(5)
C95 C91 C98 106.1(6)
C100 C91 C69 109.7(5)
C95 C91 C69 112.0(5)
C98 C91 C69 112.0(5)
C99 C92 C95 109.4(6)
C99 C92 C96 108.7(6)
C95 C92 C96 109.7(6)
C99 C92 H92A 109.7
C95 C92 H92A 109.7
C96 C92 H92A 109.7
C96 C93 C97 110.1(6)
C96 C93 C100 108.7(6)
C97 C93 C100 109.4(6)
C96 C93 H93A 109.5
C97 C93 H93A 109.5
C100 C93 H93A 109.5
C98 C94 C97 109.4(6)
C98 C94 C99 111.1(6)
C97 C94 C99 109.5(6)
C98 C94 H94A 109.0
C97 C94 H94A 109.0
C99 C94 H94A 109.0
C92 C95 C91 112.0(5)
C92 C95 H95A 109.2
C91 C95 H95A 109.2
C92 C95 H95B 109.2
C91 C95 H95B 109.2
H95A C95 H95B 107.9
C93 C96 C92 108.6(6)
C93 C96 H96A 110.0
C92 C96 H96A 110.0
C93 C96 H96B 110.0
C92 C96 H96B 110.0
H96A C96 H96B 108.3
C94 C97 C93 109.2(6)
C94 C97 H97A 109.8
C93 C97 H97A 109.8
C94 C97 H97B 109.8
C93 C97 H97B 109.8
H97A C97 H97B 108.3
C94 C98 C91 111.4(6)
C94 C98 H98A 109.3
C91 C98 H98A 109.3
C94 C98 H98B 109.3
C91 C98 H98B 109.3
H98A C98 H98B 108.0
C94 C99 C92 108.7(6)
C94 C99 H99A 109.9
C92 C99 H99A 109.9
C94 C99 H99B 109.9
C92 C99 H99B 109.9
H99A C99 H99B 108.3
C91 C100 C93 111.4(6)
C91 C100 H10A 109.3
C93 C100 H10A 109.3
C91 C100 H10B 109.3
C93 C100 H10B 109.3
H10A C100 H10B 108.0
C71 C101 H10C 109.5
C71 C101 H10D 109.5
H10C C101 H10D 109.5
C71 C101 H10E 109.5
H10C C101 H10E 109.5
H10D C101 H10E 109.5
C76 C102 C111 113.2(6)
C76 C102 C109 108.2(6)
C111 C102 C109 108.8(6)
C76 C102 C106 111.8(6)
C111 C102 C106 107.4(6)
C109 C102 C106 107.2(6)
C107 C103 C106 110.3(7)
C107 C103 C110 108.9(8)
C106 C103 C110 109.1(7)
C107 C103 H10F 109.5
C106 C103 H10F 109.5
C110 C103 H10F 109.5
C107 C104 C108 108.9(8)
C107 C104 C111 109.4(7)
C108 C104 C111 109.4(7)
C107 C104 H10G 109.7
C108 C104 H10G 109.7
C111 C104 H10G 109.7
C108 C105 C109 109.2(7)
C108 C105 C110 108.6(8)
C109 C105 C110 111.1(7)
C108 C105 H10H 109.3
C109 C105 H10H 109.3
C110 C105 H10H 109.3
C103 C106 C102 111.5(6)
C103 C106 H10I 109.3
C102 C106 H10I 109.3
C103 C106 H10J 109.3
C102 C106 H10J 109.3
H10I C106 H10J 108.0
C103 C107 C104 109.3(7)
C103 C107 H10K 109.8
C104 C107 H10K 109.8
C103 C107 H10L 109.8
C104 C107 H10L 109.8
H10K C107 H10L 108.3
C105 C108 C104 110.8(7)
C105 C108 H10M 109.5
C104 C108 H10M 109.5
C105 C108 H10N 109.5
C104 C108 H10N 109.5
H10M C108 H10N 108.1
C105 C109 C102 111.3(7)
C105 C109 H10O 109.4
C102 C109 H10O 109.4
C105 C109 H10P 109.4
C102 C109 H10P 109.4
H10O C109 H10P 108.0
C105 C110 C103 108.7(7)
C105 C110 H11A 110.0
C103 C110 H11A 110.0
C105 C110 H11B 110.0
C103 C110 H11B 110.0
H11A C110 H11B 108.3
C102 C111 C104 110.4(6)
C102 C111 H11C 109.6
C104 C111 H11C 109.6
C102 C111 H11D 109.6
C104 C111 H11D 109.6
H11C C111 H11D 108.1
C78 C112 H11E 109.5
C78 C112 H11F 109.5
H11E C112 H11F 109.5
C78 C112 H11G 109.5
H11E C112 H11G 109.5
H11F C112 H11G 109.5
O10 C113 O1A 104.5(10)
O10 C113 O9 120.5(6)
O1A C113 O9 135.0(10)
O10 C113 Se1 122.9(5)
O9 C113 Se1 116.6(5)
O10 C113 U2 51.9(3)
O1A C113 U2 53.1(8)
O9 C113 U2 169.8(5)
Se1 C113 U2 71.6(2)
O11 C114 H11H 109.5
O11 C114 H11I 109.5
H11H C114 H11I 109.5
O11 C114 H11J 109.5
H11H C114 H11J 109.5
H11I C114 H11J 109.5
O11 C115 C116 101.4(15)
O11 C115 H11K 111.5
C116 C115 H11K 111.5
O11 C115 H11L 111.5
C116 C115 H11L 111.5
H11K C115 H11L 109.3
O11A C124 H12B 109.5
O11A C124 H12C 109.5
H12B C124 H12C 109.5
O11A C124 H12D 109.5
H12B C124 H12D 109.5
H12C C124 H12D 109.5
C116 C125 O11A 108.8(9)
C116 C125 H12E 109.9
O11A C125 H12E 109.9
C116 C125 H12F 109.9
O11A C125 H12F 109.9
H12E C125 H12F 108.3
C125 C116 O12 113.2(8)
O12 C116 C115 99.9(9)
C125 C116 H11M 95.0
O12 C116 H11M 111.8
C115 C116 H11M 111.8
C125 C116 H11N 114.3
O12 C116 H11N 111.8
C115 C116 H11N 111.8
H11M C116 H11N 109.5
O12 C117 H11O 109.5
O12 C117 H11P 109.5
H11O C117 H11P 109.5
O12 C117 H11Q 109.5
H11O C117 H11Q 109.5
H11P C117 H11Q 109.5
O202 C201 H20A 109.5
O202 C201 H20B 109.5
H20A C201 H20B 109.5
O202 C201 H20C 109.5
H20A C201 H20C 109.5
H20B C201 H20C 109.5
C203 O202 C201 120.4(9)
O202 C203 C204 120.7(9)
O202 C203 H20D 107.1
C204 C203 H20D 107.1
O202 C203 H20E 107.1
C204 C203 H20E 107.1
H20D C203 H20E 106.8
O205 C204 C203 115.6(9)
O205 C204 H20F 108.4
C203 C204 H20F 108.4
O205 C204 H20G 108.4
C203 C204 H20G 108.4
H20F C204 H20G 107.4
C204 O205 C206 114.3(9)
O205 C206 H20H 109.5
O205 C206 H20I 109.5
H20H C206 H20I 109.5
O205 C206 H20J 109.5
H20H C206 H20J 109.5
H20I C206 H20J 109.5
O302 C301 H30C 109.5
O302 C301 H30D 109.5
H30C C301 H30D 109.5
O302 C301 H30E 109.5
H30C C301 H30E 109.5
H30D C301 H30E 109.5
C303 O302 C301 116(2)
O302 C303 C304 118(2)
O302 C303 H30F 107.8
C304 C303 H30F 107.8
O302 C303 H30G 107.8
C304 C303 H30G 107.8
H30F C303 H30G 107.1
O305 C304 C303 109(2)
O305 C304 H30H 109.8
C303 C304 H30H 109.8
O305 C304 H30I 109.8
C303 C304 H30I 109.8
H30H C304 H30I 108.3
C306 O305 C304 116(2)
O305 C306 H30J 109.5
O305 C306 H30K 109.5
H30J C306 H30K 109.5
O305 C306 H30L 109.5
H30J C306 H30L 109.5
H30K C306 H30L 109.5
O312 C311 H31C 109.5
O312 C311 H31D 109.5
H31C C311 H31D 109.5
O312 C311 H31E 109.5
H31C C311 H31E 109.5
H31D C311 H31E 109.5
C313 O312 C311 115.2(12)
O312 C313 C314 115.5(15)
O312 C313 H31F 108.4
C314 C313 H31F 108.4
O312 C313 H31G 108.4
C314 C313 H31G 108.4
H31F C313 H31G 107.5
O315 C314 C313 108.9(12)
O315 C314 H31H 109.9
C313 C314 H31H 109.9
O315 C314 H31I 109.9
C313 C314 H31I 109.9
H31H C314 H31I 108.3
C316 O315 C314 109.8(11)
O315 C316 H31J 109.5
O315 C316 H31K 109.5
H31J C316 H31K 109.5
O315 C316 H31L 109.5
H31J C316 H31L 109.5
H31K C316 H31L 109.5
O402 C401 H40C 109.5
O402 C401 H40D 109.5
H40C C401 H40D 109.5
O402 C401 H40E 109.5
H40C C401 H40E 109.5
H40D C401 H40E 109.5
C403 O402 C401 119.9(16)
O402 C403 C404 111.6(19)
O402 C403 H40F 109.3
C404 C403 H40F 109.3
O402 C403 H40G 109.3
C404 C403 H40G 109.3
H40F C403 H40G 108.0
O405 C404 C403 111.9(19)
O405 C404 H40H 109.2
C403 C404 H40H 109.2
O405 C404 H40I 109.2
C403 C404 H40I 109.2
H40H C404 H40I 107.9
C406 O405 C404 137(2)
O405 C406 H40J 109.5
O405 C406 H40K 109.5
H40J C406 H40K 109.5
O405 C406 H40L 109.5
H40J C406 H40L 109.5
H40K C406 H40L 109.5
O502 C501 H50C 109.5
O502 C501 H50D 109.5
H50C C501 H50D 109.5
O502 C501 H50E 109.5
H50C C501 H50E 109.5
H50D C501 H50E 109.5
C503 O502 C501 141(3)
O502 C503 C504 113(2)
O502 C503 H50F 109.0
C504 C503 H50F 109.0
O502 C503 H50G 109.0
C504 C503 H50G 109.0
H50F C503 H50G 107.8
O505 C504 C503 102(2)
O505 C504 H50H 111.4
C503 C504 H50H 111.4
O505 C504 H50I 111.4
C503 C504 H50I 111.4
H50H C504 H50I 109.2
C506 O505 C504 119(2)
O505 C506 H50J 109.5
O505 C506 H50K 109.5
H50J C506 H50K 109.5
O505 C506 H50L 109.5
H50J C506 H50L 109.5
H50K C506 H50L 109.5
O602 C601 H60A 109.5
O602 C601 H60B 109.5
H60A C601 H60B 109.5
O602 C601 H60C 109.5
H60A C601 H60C 109.5
H60B C601 H60C 109.5
C603 O602 C601 112(2)
O602 C603 C604 130(3)
O602 C603 H60D 104.7
C604 C603 H60D 104.7
O602 C603 H60E 104.7
C604 C603 H60E 104.7
H60D C603 H60E 105.7
O605 C604 C603 115(2)
O605 C604 H60F 108.6
C603 C604 H60F 108.6
O605 C604 H60G 108.6
C603 C604 H60G 108.6
H60F C604 H60G 107.6
C606 O605 C604 118(2)
O605 C606 H60H 109.5
O605 C606 H60I 109.5
H60H C606 H60I 109.5
O605 C606 H60J 109.5
H60H C606 H60J 109.5
H60I C606 H60J 109.5

loop_
_geom_bond_atom_site_label_1
_geom_bond_atom_site_label_2
_geom_bond_distance
U1 O2 2.160(5)
U1 O3 2.161(5)
U1 O1 2.180(4)
U1 O9 2.241(4)
U1 N1 2.573(5)
U1 O5 2.619(4)
U1 O4 2.682(4)
U2 O7 2.176(4)
U2 O8 2.199(4)
U2 O6 2.207(4)
U2 O10 2.438(4)
U2 O1A 2.460(17)
U2 O11 2.549(16)
U2 N2 2.580(5)
U2 O11A 2.673(7)
U2 O12 2.692(5)
U2 C113 3.004(7)
U2 Se1 3.0122(10)
Se1 C113 1.925(7)
O1A C113 1.270(17)
O1 C3 1.346(8)
O2 C10 1.353(7)
O3 C17 1.346(8)
O4 C56 1.430(8)
O4 C55 1.431(8)
O5 C57 1.435(8)
O5 C58 1.438(8)
O6 C61 1.367(7)
O7 C68 1.360(7)
O8 C75 1.351(7)
O9 C113 1.285(8)
O10 C113 1.252(8)
O11 C114 1.42(3)
O11 C115 1.46(3)
O11A C125 1.439(12)
O11A C124 1.443(12)
O12 C116 1.426(9)
O12 C117 1.442(9)
N1 C15 1.477(8)
N1 C8 1.490(8)
N1 C1 1.504(8)
N2 C66 1.482(8)
N2 C73 1.498(8)
N2 C59 1.504(8)
C1 C2 1.493(10)
C1 H1A 0.9900
C1 H1B 0.9900
C2 C7 1.386(9)
C2 C3 1.416(9)
C3 C4 1.432(10)
C4 C5 1.397(9)
C4 C22 1.532(9)
C5 C6 1.395(9)
C5 H5A 0.9500
C6 C7 1.393(10)
C6 C32 1.506(9)
C7 H7A 0.9500
C8 C9 1.502(9)
C8 H8A 0.9900
C8 H8B 0.9900
C9 C10 1.393(9)
C9 C14 1.400(9)
C10 C11 1.410(9)
C11 C12 1.405(9)
C11 C33 1.539(9)
C12 C13 1.376(10)
C12 H12A 0.9500
C13 C14 1.366(10)
C13 C43 1.521(10)
C14 H14A 0.9500
C15 C16 1.481(10)
C15 H15A 0.9900
C15 H15B 0.9900
C15 H15C 0.9900
C15 H15D 0.9900
C16 C21 1.360(19)
C16 C17 1.419(10)
C16 C21A 1.493(17)
C17 C18 1.434(10)
C18 C19 1.44(2)
C18 C19A 1.449(17)
C18 C44 1.545(10)
C19 C20 1.37(2)
C19 H19 0.9500
C20 C21 1.43(2)
C20 C54 1.51(2)
C21 H21 0.9500
C19A C20A 1.43(2)
C19A H19A 0.9500
C20A C21A 1.35(2)
C20A C54A 1.52(2)
C21A H21A 0.9500
C22 C26 1.540(9)
C22 C29 1.541(9)
C22 C31 1.554(9)
C23 C27 1.513(10)
C23 C30 1.541(10)
C23 C26 1.549(9)
C23 H23A 1.0000
C24 C27 1.513(10)
C24 C31 1.535(9)
C24 C28 1.539(10)
C24 H24A 1.0000
C25 C30 1.507(10)
C25 C28 1.514(10)
C25 C29 1.534(9)
C25 H25A 1.0000
C26 H26A 0.9900
C26 H26B 0.9900
C27 H27A 0.9900
C27 H27B 0.9900
C28 H28A 0.9900
C28 H28B 0.9900
C29 H29A 0.9900
C29 H29B 0.9900
C30 H30A 0.9900
C30 H30B 0.9900
C31 H31A 0.9900
C31 H31B 0.9900
C32 H32A 0.9800
C32 H32B 0.9800
C32 H32C 0.9800
C33 C42 1.529(9)
C33 C37 1.542(10)
C33 C40 1.552(10)
C34 C41 1.497(11)
C34 C38 1.510(11)
C34 C37 1.541(10)
C34 H34A 1.0000
C35 C38 1.526(11)
C35 C39 1.526(10)
C35 C42 1.539(10)
C35 H35A 1.0000
C36 C41 1.509(11)
C36 C39 1.518(10)
C36 C40 1.527(10)
C36 H36A 1.0000
C37 H37A 0.9900
C37 H37B 0.9900
C38 H38A 0.9900
C38 H38B 0.9900
C39 H39A 0.9900
C39 H39B 0.9900
C40 H40A 0.9900
C40 H40B 0.9900
C41 H41A 0.9900
C41 H41B 0.9900
C42 H42A 0.9900
C42 H42B 0.9900
C43 H43A 0.9800
C43 H43B 0.9800
C43 H43C 0.9800
C44 C53 1.497(10)
C44 C48 1.527(10)
C44 C51 1.544(9)
C45 C49 1.529(10)
C45 C48 1.536(10)
C45 C52 1.546(10)
C45 H45A 1.0000
C46 C50 1.493(10)
C46 C49 1.495(10)
C46 C51 1.548(10)
C46 H46A 1.0000
C47 C52 1.524(10)
C47 C50 1.540(10)
C47 C53 1.545(10)
C47 H47A 1.0000
C48 H48A 0.9900
C48 H48B 0.9900
C49 H49A 0.9900
C49 H49B 0.9900
C50 H50A 0.9900
C50 H50B 0.9900
C51 H51A 0.9900
C51 H51B 0.9900
C52 H52A 0.9900
C52 H52B 0.9900
C53 H53A 0.9900
C53 H53B 0.9900
C54 H54A 0.9800
C54 H54B 0.9800
C54 H54C 0.9800
C54A H54D 0.9800
C54A H54E 0.9800
C54A H54F 0.9800
C55 H55A 0.9800
C55 H55B 0.9800
C55 H55C 0.9800
C56 C57 1.483(10)
C56 H56A 0.9900
C56 H56B 0.9900
C57 H57A 0.9900
C57 H57B 0.9900
C58 H58A 0.9800
C58 H58B 0.9800
C58 H58C 0.9800
C59 C60 1.506(9)
C59 H59A 0.9900
C59 H59B 0.9900
C60 C65 1.394(9)
C60 C61 1.416(9)
C61 C62 1.407(9)
C62 C63 1.400(9)
C62 C80 1.563(9)
C63 C64 1.395(9)
C63 H63A 0.9500
C64 C65 1.374(9)
C64 C90 1.513(10)
C65 H65A 0.9500
C66 C67 1.513(9)
C66 H66A 0.9900
C66 H66B 0.9900
C67 C72 1.395(9)
C67 C68 1.399(9)
C68 C69 1.424(9)
C69 C70 1.400(9)
C69 C91 1.547(9)
C70 C71 1.398(9)
C70 H70A 0.9500
C71 C72 1.373(9)
C71 C101 1.515(9)
C72 H72A 0.9500
C73 C74 1.519(9)
C73 H73A 0.9900
C73 H73B 0.9900
C74 C79 1.392(9)
C74 C75 1.394(9)
C75 C76 1.411(9)
C76 C77 1.392(9)
C76 C102 1.535(9)
C77 C78 1.397(9)
C77 H77A 0.9500
C78 C79 1.378(9)
C78 C112 1.519(9)
C79 H79A 0.9500
C80 C84 1.532(9)
C80 C89 1.534(9)
C80 C87 1.536(9)
C81 C85 1.513(11)
C81 C84 1.520(10)
C81 C88 1.535(11)
C81 H81A 1.0000
C82 C86 1.510(11)
C82 C85 1.531(12)
C82 C89 1.537(10)
C82 H82A 1.0000
C83 C88 1.521(11)
C83 C86 1.529(10)
C83 C87 1.539(9)
C83 H83A 1.0000
C84 H84A 0.9900
C84 H84B 0.9900
C85 H85A 0.9900
C85 H85B 0.9900
C86 H86A 0.9900
C86 H86B 0.9900
C87 H87A 0.9900
C87 H87B 0.9900
C88 H88A 0.9900
C88 H88B 0.9900
C89 H89A 0.9900
C89 H89B 0.9900
C90 H90A 0.9800
C90 H90B 0.9800
C90 H90C 0.9800
C91 C100 1.526(9)
C91 C95 1.542(9)
C91 C98 1.542(9)
C92 C99 1.533(11)
C92 C95 1.534(9)
C92 C96 1.556(10)
C92 H92A 1.0000
C93 C96 1.533(10)
C93 C97 1.535(10)
C93 C100 1.544(9)
C93 H93A 1.0000
C94 C98 1.510(9)
C94 C97 1.527(10)
C94 C99 1.530(10)
C94 H94A 1.0000
C95 H95A 0.9900
C95 H95B 0.9900
C96 H96A 0.9900
C96 H96B 0.9900
C97 H97A 0.9900
C97 H97B 0.9900
C98 H98A 0.9900
C98 H98B 0.9900
C99 H99A 0.9900
C99 H99B 0.9900
C100 H10A 0.9900
C100 H10B 0.9900
C101 H10C 0.9800
C101 H10D 0.9800
C101 H10E 0.9800
C102 C111 1.536(10)
C102 C109 1.549(10)
C102 C106 1.559(9)
C103 C107 1.518(12)
C103 C106 1.527(11)
C103 C110 1.564(12)
C103 H10F 1.0000
C104 C107 1.532(11)
C104 C108 1.546(12)
C104 C111 1.548(10)
C104 H10G 1.0000
C105 C108 1.494(12)
C105 C109 1.526(11)
C105 C110 1.529(11)
C105 H10H 1.0000
C106 H10I 0.9900
C106 H10J 0.9900
C107 H10K 0.9900
C107 H10L 0.9900
C108 H10M 0.9900
C108 H10N 0.9900
C109 H10O 0.9900
C109 H10P 0.9900
C110 H11A 0.9900
C110 H11B 0.9900
C111 H11C 0.9900
C111 H11D 0.9900
C112 H11E 0.9800
C112 H11F 0.9800
C112 H11G 0.9800
C114 H11H 0.9800
C114 H11I 0.9800
C114 H11J 0.9800
C115 C116 1.89(3)
C115 H11K 0.9900
C115 H11L 0.9900
C124 H12B 0.9800
C124 H12C 0.9800
C124 H12D 0.9800
C125 C116 1.346(13)
C125 H12E 0.9900
C125 H12F 0.9900
C116 H11M 0.9900
C116 H11N 0.9900
C117 H11O 0.9800
C117 H11P 0.9800
C117 H11Q 0.9800
C201 O202 1.443(11)
C201 H20A 0.9800
C201 H20B 0.9800
C201 H20C 0.9800
O202 C203 1.320(10)
C203 C204 1.429(12)
C203 H20D 0.9900
C203 H20E 0.9900
C204 O205 1.347(10)
C204 H20F 0.9900
C204 H20G 0.9900
O205 C206 1.380(10)
C206 H20H 0.9800
C206 H20I 0.9800
C206 H20J 0.9800
C301 O302 1.453(17)
C301 H30C 0.9800
C301 H30D 0.9800
C301 H30E 0.9800
O302 C303 1.349(18)
C303 C304 1.470(19)
C303 H30F 0.9900
C303 H30G 0.9900
C304 O305 1.392(17)
C304 H30H 0.9900
C304 H30I 0.9900
O305 C306 1.369(17)
C306 H30J 0.9800
C306 H30K 0.9800
C306 H30L 0.9800
C311 O312 1.450(14)
C311 H31C 0.9800
C311 H31D 0.9800
C311 H31E 0.9800
O312 C313 1.348(13)
C313 C314 1.476(16)
C313 H31F 0.9900
C313 H31G 0.9900
C314 O315 1.431(14)
C314 H31H 0.9900
C314 H31I 0.9900
O315 C316 1.409(13)
C316 H31J 0.9800
C316 H31K 0.9800
C316 H31L 0.9800
C401 O402 1.431(14)
C401 H40C 0.9800
C401 H40D 0.9800
C401 H40E 0.9800
O402 C403 1.276(15)
C403 C404 1.462(17)
C403 H40F 0.9900
C403 H40G 0.9900
C404 O405 1.386(16)
C404 H40H 0.9900
C404 H40I 0.9900
O405 C406 1.329(16)
C406 H40J 0.9800
C406 H40K 0.9800
C406 H40L 0.9800
C501 O502 1.415(16)
C501 H50C 0.9800
C501 H50D 0.9800
C501 H50E 0.9800
O502 C503 1.337(17)
C503 C504 1.508(18)
C503 H50F 0.9900
C503 H50G 0.9900
C504 O505 1.361(17)
C504 H50H 0.9900
C504 H50I 0.9900
O505 C506 1.329(16)
C506 H50J 0.9800
C506 H50K 0.9800
C506 H50L 0.9800
C601 O602 1.437(16)
C601 H60A 0.9800
C601 H60B 0.9800
C601 H60C 0.9800
O602 C603 1.314(17)
C603 C604 1.475(18)
C603 H60D 0.9900
C603 H60E 0.9900
C604 O605 1.402(17)
C604 H60F 0.9900
C604 H60G 0.9900
O605 C606 1.374(16)
C606 H60H 0.9800
C606 H60I 0.9800
C606 H60J 0.9800

loop_
_geom_torsion_atom_site_label_1
_geom_torsion_atom_site_label_2
_geom_torsion_atom_site_label_3
_geom_torsion_atom_site_label_4
_geom_torsion
O7 U2 Se1 C113 -67.9(2)
O8 U2 Se1 C113 167.2(3)
O6 U2 Se1 C113 73.7(2)
O10 U2 Se1 C113 3.9(2)
O1A U2 Se1 C113 -0.2(19)
O11 U2 Se1 C113 161.0(5)
N2 U2 Se1 C113 -7.1(3)
O11A U2 Se1 C113 165.1(3)
O12 U2 Se1 C113 -138.4(2)
O7 U2 O1A C113 -68.5(10)
O8 U2 O1A C113 158.3(8)
O6 U2 O1A C113 72.8(10)
O10 U2 O1A C113 4.5(6)
O11 U2 O1A C113 162.7(12)
N2 U2 O1A C113 -5.9(13)
O11A U2 O1A C113 165.7(10)
O12 U2 O1A C113 -137.6(9)
Se1 U2 O1A C113 180(3)
O2 U1 O1 C3 -17.1(9)
O3 U1 O1 C3 61.3(7)
O9 U1 O1 C3 -101.4(7)
N1 U1 O1 C3 -17.6(7)
O5 U1 O1 C3 168.9(6)
O4 U1 O1 C3 178.2(7)
O3 U1 O2 C10 -66.4(7)
O1 U1 O2 C10 11.7(9)
O9 U1 O2 C10 95.8(7)
N1 U1 O2 C10 12.1(7)
O5 U1 O2 C10 -172.9(7)
O4 U1 O2 C10 171.4(6)
O2 U1 O3 C17 36.4(6)
O1 U1 O3 C17 -116.6(6)
O9 U1 O3 C17 -43.3(10)
N1 U1 O3 C17 -39.6(6)
O5 U1 O3 C17 110.1(6)
O4 U1 O3 C17 173.2(6)
O2 U1 O4 C56 35.6(6)
O3 U1 O4 C56 -75.9(5)
O1 U1 O4 C56 -154.0(5)
O9 U1 O4 C56 115.0(5)
N1 U1 O4 C56 177.4(5)
O5 U1 O4 C56 18.0(5)
O2 U1 O4 C55 -114.7(5)
O3 U1 O4 C55 133.8(5)
O1 U1 O4 C55 55.7(5)
O9 U1 O4 C55 -35.3(5)
N1 U1 O4 C55 27.1(6)
O5 U1 O4 C55 -132.3(5)
O2 U1 O5 C57 152.6(4)
O3 U1 O5 C57 69.2(4)
O1 U1 O5 C57 -30.3(5)
O9 U1 O5 C57 -118.9(4)
N1 U1 O5 C57 162.5(4)
O4 U1 O5 C57 -40.7(4)
O2 U1 O5 C58 -76.7(5)
O3 U1 O5 C58 -160.1(5)
O1 U1 O5 C58 100.4(5)
O9 U1 O5 C58 11.9(5)
N1 U1 O5 C58 -66.8(6)
O4 U1 O5 C58 90.0(5)
O7 U2 O6 C61 -6.0(6)
O8 U2 O6 C61 107.5(5)
O10 U2 O6 C61 -44.1(5)
O1A U2 O6 C61 -89.7(6)
O11 U2 O6 C61 -160.8(6)
N2 U2 O6 C61 36.1(5)
O11A U2 O6 C61 -173.4(5)
O12 U2 O6 C61 156.6(5)
C113 U2 O6 C61 -66.4(5)
Se1 U2 O6 C61 -102.1(5)
O8 U2 O7 C68 -101.4(6)
O6 U2 O7 C68 5.5(8)
O10 U2 O7 C68 43.9(6)
O1A U2 O7 C68 91.7(8)
O11 U2 O7 C68 154.7(7)
N2 U2 O7 C68 -38.6(6)
O11A U2 O7 C68 170.2(6)
O12 U2 O7 C68 -164.6(7)
C113 U2 O7 C68 68.4(6)
Se1 U2 O7 C68 103.7(6)
O7 U2 O8 C75 54.9(8)
O6 U2 O8 C75 -88.3(8)
O10 U2 O8 C75 -31.3(9)
O1A U2 O8 C75 -174.5(15)
O11 U2 O8 C75 -178.7(9)
N2 U2 O8 C75 -8.0(8)
O11A U2 O8 C75 178.0(8)
O12 U2 O8 C75 117.2(8)
C113 U2 O8 C75 -52.2(14)
Se1 U2 O8 C75 176.0(7)
O7 U2 O10 C113 92.9(4)
O8 U2 O10 C113 -170.8(4)
O6 U2 O10 C113 -110.8(4)
O1A U2 O10 C113 -4.6(7)
O11 U2 O10 C113 -27.7(6)
N2 U2 O10 C113 166.7(4)
O11A U2 O10 C113 -28.9(5)
O12 U2 O10 C113 53.6(5)
Se1 U2 O10 C113 -5.9(4)
O7 U2 O11 C114 -125.1(16)
O8 U2 O11 C114 123.3(17)
O6 U2 O11 C114 36.2(17)
O10 U2 O11 C114 -37.5(18)
O1A U2 O11 C114 -55.4(17)
N2 U2 O11 C114 95.7(19)
O11A U2 O11 C114 138(3)
O12 U2 O11 C114 -167.5(18)
C113 U2 O11 C114 -48.4(17)
Se1 U2 O11 C114 -59.8(16)
O7 U2 O11 C115 9.2(15)
O8 U2 O11 C115 -102.4(13)
O6 U2 O11 C115 170.5(13)
O10 U2 O11 C115 96.8(13)
O1A U2 O11 C115 78.9(14)
N2 U2 O11 C115 -130.0(14)
O11A U2 O11 C115 -87(3)
O12 U2 O11 C115 -33.1(12)
C113 U2 O11 C115 86.0(13)
Se1 U2 O11 C115 74.5(13)
O7 U2 O11A C125 0.7(7)
O8 U2 O11A C125 -102.3(6)
O6 U2 O11A C125 171.2(6)
O10 U2 O11A C125 97.8(6)
O1A U2 O11A C125 79.9(7)
O11 U2 O11A C125 93(2)
N2 U2 O11A C125 -113.8(7)
O12 U2 O11A C125 -27.2(6)
C113 U2 O11A C125 86.0(6)
Se1 U2 O11A C125 76.6(6)
O7 U2 O11A C124 -136.6(7)
O8 U2 O11A C124 120.3(7)
O6 U2 O11A C124 33.9(7)
O10 U2 O11A C124 -39.5(8)
O1A U2 O11A C124 -57.4(8)
O11 U2 O11A C124 -45(2)
N2 U2 O11A C124 108.9(7)
O12 U2 O11A C124 -164.6(7)
C113 U2 O11A C124 -51.3(7)
Se1 U2 O11A C124 -60.7(7)
O7 U2 O12 C116 -155.5(6)
O8 U2 O12 C116 88.6(6)
O6 U2 O12 C116 36.0(7)
O10 U2 O12 C116 -115.3(6)
O1A U2 O12 C116 -75.1(7)
O11 U2 O12 C116 -11.7(7)
N2 U2 O12 C116 147.0(5)
O11A U2 O12 C116 0.4(5)
C113 U2 O12 C116 -93.6(6)
Se1 U2 O12 C116 -66.4(5)
O7 U2 O12 C117 66.4(5)
O8 U2 O12 C117 -49.6(5)
O6 U2 O12 C117 -102.2(5)
O10 U2 O12 C117 106.6(5)
O1A U2 O12 C117 146.7(6)
O11 U2 O12 C117 -149.9(6)
N2 U2 O12 C117 8.8(5)
O11A U2 O12 C117 -137.8(5)
C113 U2 O12 C117 128.3(5)
Se1 U2 O12 C117 155.5(5)
O2 U1 N1 C15 -92.9(5)
O3 U1 N1 C15 -2.2(5)
O1 U1 N1 C15 86.9(5)
O9 U1 N1 C15 176.7(5)
O5 U1 N1 C15 -102.8(5)
O4 U1 N1 C15 115.0(5)
O2 U1 N1 C8 33.5(4)
O3 U1 N1 C8 124.2(4)
O1 U1 N1 C8 -146.7(4)
O9 U1 N1 C8 -57.0(4)
O5 U1 N1 C8 23.6(6)
O4 U1 N1 C8 -118.6(4)
O2 U1 N1 C1 147.2(4)
O3 U1 N1 C1 -122.1(4)
O1 U1 N1 C1 -33.0(4)
O9 U1 N1 C1 56.7(4)
O5 U1 N1 C1 137.3(4)
O4 U1 N1 C1 -4.9(6)
O7 U2 N2 C66 49.8(4)
O8 U2 N2 C66 165.6(4)
O6 U2 N2 C66 -104.0(4)
O10 U2 N2 C66 -27.2(4)
O1A U2 N2 C66 -19.2(7)
O11 U2 N2 C66 -165.1(11)
O11A U2 N2 C66 177.5(4)
O12 U2 N2 C66 106.9(4)
C113 U2 N2 C66 -21.7(4)
Se1 U2 N2 C66 -17.4(5)
O7 U2 N2 C73 -70.2(4)
O8 U2 N2 C73 45.7(4)
O6 U2 N2 C73 136.1(4)
O10 U2 N2 C73 -147.1(4)
O1A U2 N2 C73 -139.2(6)
O11 U2 N2 C73 75.0(12)
O11A U2 N2 C73 57.6(6)
O12 U2 N2 C73 -13.0(4)
C113 U2 N2 C73 -141.7(4)
Se1 U2 N2 C73 -137.3(3)
O7 U2 N2 C59 170.9(4)
O8 U2 N2 C59 -73.2(4)
O6 U2 N2 C59 17.1(4)
O10 U2 N2 C59 94.0(4)
O1A U2 N2 C59 101.9(6)
O11 U2 N2 C59 -44.0(12)
O11A U2 N2 C59 -61.3(6)
O12 U2 N2 C59 -131.9(4)
C113 U2 N2 C59 99.4(4)
Se1 U2 N2 C59 103.8(4)
C15 N1 C1 C2 -52.3(7)
C8 N1 C1 C2 -172.5(6)
U1 N1 C1 C2 72.1(6)
N1 C1 C2 C7 122.0(7)
N1 C1 C2 C3 -57.9(9)
U1 O1 C3 C2 39.1(11)
U1 O1 C3 C4 -141.9(6)
C7 C2 C3 O1 178.1(7)
C1 C2 C3 O1 -2.0(11)
C7 C2 C3 C4 -1.0(11)
C1 C2 C3 C4 178.9(7)
O1 C3 C4 C5 -177.0(6)
C2 C3 C4 C5 2.0(10)
O1 C3 C4 C22 1.1(11)
C2 C3 C4 C22 -179.9(7)
C3 C4 C5 C6 -1.1(11)
C22 C4 C5 C6 -179.3(7)
C4 C5 C6 C7 -0.7(11)
C4 C5 C6 C32 180.0(7)
C3 C2 C7 C6 -1.0(12)
C1 C2 C7 C6 179.1(7)
C5 C6 C7 C2 1.8(11)
C32 C6 C7 C2 -178.9(7)
C15 N1 C8 C9 58.6(7)
C1 N1 C8 C9 176.0(6)
U1 N1 C8 C9 -69.5(6)
N1 C8 C9 C10 56.8(9)
N1 C8 C9 C14 -127.4(7)
U1 O2 C10 C9 -30.3(10)
U1 O2 C10 C11 151.3(6)
C14 C9 C10 O2 -178.4(6)
C8 C9 C10 O2 -2.7(10)
C14 C9 C10 C11 0.0(10)
C8 C9 C10 C11 175.7(6)
O2 C10 C11 C12 177.7(6)
C9 C10 C11 C12 -0.6(10)
O2 C10 C11 C33 -0.1(10)
C9 C10 C11 C33 -178.4(6)
C10 C11 C12 C13 0.1(12)
C33 C11 C12 C13 178.0(7)
C11 C12 C13 C14 1.0(13)
C11 C12 C13 C43 -179.3(8)
C12 C13 C14 C9 -1.6(13)
C43 C13 C14 C9 178.8(8)
C10 C9 C14 C13 1.1(11)
C8 C9 C14 C13 -174.7(7)
C8 N1 C15 C16 -82.5(8)
C1 N1 C15 C16 161.3(6)
U1 N1 C15 C16 41.9(8)
N1 C15 C16 C21 145.4(11)
N1 C15 C16 C17 -59.9(11)
N1 C15 C16 C21A 120.0(12)
U1 O3 C17 C16 37.9(11)
U1 O3 C17 C18 -140.0(6)
C21 C16 C17 O3 171.0(12)
C15 C16 C17 O3 19.3(12)
C21A C16 C17 O3 -160.6(10)
C21 C16 C17 C18 -11.1(16)
C15 C16 C17 C18 -162.8(8)
C21A C16 C17 C18 17.3(14)
O3 C17 C18 C19 -168.9(11)
C16 C17 C18 C19 13.2(14)
O3 C17 C18 C19A 160.2(10)
C16 C17 C18 C19A -17.7(15)
O3 C17 C18 C44 -10.2(12)
C16 C17 C18 C44 171.9(8)
C17 C18 C19 C20 -13(2)
C19A C18 C19 C20 98(3)
C44 C18 C19 C20 -172.1(17)
C18 C19 C20 C21 9(3)
C18 C19 C20 C54 -174.3(18)
C17 C16 C21 C20 6(2)
C15 C16 C21 C20 160.6(16)
C21A C16 C21 C20 -71(3)
C19 C20 C21 C16 -5(3)
C54 C20 C21 C16 178.9(18)
C17 C18 C19A C20A 6(2)
C19 C18 C19A C20A -76(3)
C44 C18 C19A C20A 176.7(14)
C18 C19A C20A C21A 5(3)
C18 C19A C20A C54A 172.0(17)
C19A C20A C21A C16 -5(3)
C54A C20A C21A C16 -172.2(17)
C21 C16 C21A C20A 110(4)
C17 C16 C21A C20A -6(2)
C15 C16 C21A C20A 173.8(16)
C5 C4 C22 C26 -5.9(9)
C3 C4 C22 C26 176.0(6)
C5 C4 C22 C29 112.9(7)
C3 C4 C22 C29 -65.2(8)
C5 C4 C22 C31 -125.6(7)
C3 C4 C22 C31 56.3(9)
C4 C22 C26 C23 178.8(6)
C29 C22 C26 C23 58.9(7)
C31 C22 C26 C23 -58.7(7)
C27 C23 C26 C22 59.2(8)
C30 C23 C26 C22 -60.5(8)
C30 C23 C27 C24 60.8(8)
C26 C23 C27 C24 -58.8(8)
C31 C24 C27 C23 60.3(8)
C28 C24 C27 C23 -60.0(8)
C30 C25 C28 C24 -58.2(8)
C29 C25 C28 C24 62.2(8)
C27 C24 C28 C25 58.0(8)
C31 C24 C28 C25 -62.0(8)
C30 C25 C29 C22 61.5(8)
C28 C25 C29 C22 -60.0(8)
C4 C22 C29 C25 178.5(6)
C26 C22 C29 C25 -59.3(7)
C31 C22 C29 C25 56.1(8)
C28 C25 C30 C23 59.2(7)
C29 C25 C30 C23 -60.8(8)
C27 C23 C30 C25 -60.0(8)
C26 C23 C30 C25 60.6(8)
C27 C24 C31 C22 -62.4(8)
C28 C24 C31 C22 58.0(8)
C4 C22 C31 C24 -175.9(6)
C26 C22 C31 C24 60.8(7)
C29 C22 C31 C24 -54.9(8)
C12 C11 C33 C42 124.8(7)
C10 C11 C33 C42 -57.5(9)
C12 C11 C33 C37 -112.8(8)
C10 C11 C33 C37 64.9(9)
C12 C11 C33 C40 5.3(10)
C10 C11 C33 C40 -177.0(7)
C41 C34 C37 C33 -61.8(9)
C38 C34 C37 C33 59.9(9)
C42 C33 C37 C34 -56.2(9)
C11 C33 C37 C34 -179.8(6)
C40 C33 C37 C34 58.7(8)
C41 C34 C38 C35 58.7(9)
C37 C34 C38 C35 -62.6(9)
C39 C35 C38 C34 -58.1(8)
C42 C35 C38 C34 61.9(8)
C41 C36 C39 C35 -59.9(8)
C40 C36 C39 C35 60.3(8)
C38 C35 C39 C36 59.1(8)
C42 C35 C39 C36 -61.0(8)
C41 C36 C40 C33 59.2(9)
C39 C36 C40 C33 -60.7(9)
C42 C33 C40 C36 59.0(8)
C11 C33 C40 C36 -178.4(6)
C37 C33 C40 C36 -58.2(8)
C38 C34 C41 C36 -60.4(9)
C37 C34 C41 C36 60.4(9)
C39 C36 C41 C34 60.7(9)
C40 C36 C41 C34 -58.9(9)
C11 C33 C42 C35 178.2(6)
C37 C33 C42 C35 55.8(8)
C40 C33 C42 C35 -59.0(8)
C38 C35 C42 C33 -58.7(8)
C39 C35 C42 C33 61.9(8)
C17 C18 C44 C53 68.4(10)
C19 C18 C44 C53 -135.1(11)
C19A C18 C44 C53 -102.1(11)
C17 C18 C44 C48 -53.1(10)
C19 C18 C44 C48 103.4(12)
C19A C18 C44 C48 136.4(11)
C17 C18 C44 C51 -171.3(8)
C19 C18 C44 C51 -14.8(14)
C19A C18 C44 C51 18.2(13)
C53 C44 C48 C45 57.5(8)
C51 C44 C48 C45 -59.3(8)
C18 C44 C48 C45 179.9(6)
C49 C45 C48 C44 59.8(8)
C52 C45 C48 C44 -59.1(8)
C50 C46 C49 C45 -60.9(8)
C51 C46 C49 C45 59.9(8)
C48 C45 C49 C46 -58.9(8)
C52 C45 C49 C46 59.7(8)
C49 C46 C50 C47 60.5(8)
C51 C46 C50 C47 -60.7(8)
C52 C47 C50 C46 -58.6(8)
C53 C47 C50 C46 59.2(8)
C53 C44 C51 C46 -58.8(8)
C48 C44 C51 C46 59.3(8)
C18 C44 C51 C46 178.8(7)
C50 C46 C51 C44 60.3(8)
C49 C46 C51 C44 -61.3(8)
C50 C47 C52 C45 58.1(7)
C53 C47 C52 C45 -58.8(8)
C49 C45 C52 C47 -59.3(8)
C48 C45 C52 C47 60.0(8)
C48 C44 C53 C47 -56.6(8)
C51 C44 C53 C47 59.8(8)
C18 C44 C53 C47 -177.8(6)
C52 C47 C53 C44 57.8(8)
C50 C47 C53 C44 -59.7(8)
C55 O4 C56 C57 159.6(6)
U1 O4 C56 C57 6.8(8)
C58 O5 C57 C56 -67.0(8)
U1 O5 C57 C56 65.0(7)
O4 C56 C57 O5 -45.8(9)
C66 N2 C59 C60 59.9(7)
C73 N2 C59 C60 177.6(5)
U2 N2 C59 C60 -63.6(6)
N2 C59 C60 C65 -113.9(7)
N2 C59 C60 C61 72.9(8)
U2 O6 C61 C62 135.9(5)
U2 O6 C61 C60 -44.1(8)
C65 C60 C61 O6 173.4(6)
C59 C60 C61 O6 -13.3(9)
C65 C60 C61 C62 -6.5(9)
C59 C60 C61 C62 166.7(6)
O6 C61 C62 C63 -173.4(6)
C60 C61 C62 C63 6.6(9)
O6 C61 C62 C80 9.1(10)
C60 C61 C62 C80 -170.9(6)
C61 C62 C63 C64 -2.0(10)
C80 C62 C63 C64 175.7(6)
C62 C63 C64 C65 -2.8(10)
C62 C63 C64 C90 178.6(6)
C63 C64 C65 C60 3.1(10)
C90 C64 C65 C60 -178.4(7)
C61 C60 C65 C64 1.5(10)
C59 C60 C65 C64 -171.8(6)
C73 N2 C66 C67 57.0(7)
C59 N2 C66 C67 175.6(5)
U2 N2 C66 C67 -63.7(6)
N2 C66 C67 C72 -145.5(6)
N2 C66 C67 C68 38.8(9)
U2 O7 C68 C67 24.8(10)
U2 O7 C68 C69 -155.5(5)
C72 C67 C68 O7 174.5(6)
C66 C67 C68 O7 -10.0(9)
C72 C67 C68 C69 -5.2(9)
C66 C67 C68 C69 170.3(6)
O7 C68 C69 C70 -175.8(6)
C67 C68 C69 C70 3.9(9)
O7 C68 C69 C91 6.0(9)
C67 C68 C69 C91 -174.3(6)
C68 C69 C70 C71 -0.9(10)
C91 C69 C70 C71 177.3(6)
C69 C70 C71 C72 -0.6(11)
C69 C70 C71 C101 179.5(7)
C70 C71 C72 C67 -0.7(10)
C101 C71 C72 C67 179.1(7)
C68 C67 C72 C71 3.7(10)
C66 C67 C72 C71 -172.2(6)
C66 N2 C73 C74 163.3(6)
C59 N2 C73 C74 44.7(7)
U2 N2 C73 C74 -73.6(6)
N2 C73 C74 C79 -132.5(7)
N2 C73 C74 C75 45.5(9)
U2 O8 C75 C74 -17.0(12)
U2 O8 C75 C76 161.0(6)
C79 C74 C75 O8 -177.6(6)
C73 C74 C75 O8 4.4(10)
C79 C74 C75 C76 4.4(11)
C73 C74 C75 C76 -173.6(6)
O8 C75 C76 C77 176.3(6)
C74 C75 C76 C77 -5.8(10)
O8 C75 C76 C102 -9.7(10)
C74 C75 C76 C102 168.2(6)
C75 C76 C77 C78 2.2(11)
C102 C76 C77 C78 -171.8(7)
C76 C77 C78 C79 2.9(11)
C76 C77 C78 C112 -179.7(7)
C77 C78 C79 C74 -4.5(11)
C112 C78 C79 C74 178.1(7)
C75 C74 C79 C78 1.1(11)
C73 C74 C79 C78 179.1(7)
C63 C62 C80 C84 -8.5(9)
C61 C62 C80 C84 168.9(6)
C63 C62 C80 C89 -127.6(7)
C61 C62 C80 C89 49.9(8)
C63 C62 C80 C87 112.4(7)
C61 C62 C80 C87 -70.2(8)
C85 C81 C84 C80 61.5(9)
C88 C81 C84 C80 -59.8(9)
C89 C80 C84 C81 -59.0(8)
C87 C80 C84 C81 57.9(8)
C62 C80 C84 C81 -179.7(6)
C84 C81 C85 C82 -60.3(9)
C88 C81 C85 C82 60.3(9)
C86 C82 C85 C81 -60.7(9)
C89 C82 C85 C81 60.4(9)
C85 C82 C86 C83 62.8(8)
C89 C82 C86 C83 -58.0(9)
C88 C83 C86 C82 -62.5(8)
C87 C83 C86 C82 57.5(9)
C84 C80 C87 C83 -57.3(8)
C89 C80 C87 C83 58.9(8)
C62 C80 C87 C83 179.9(6)
C88 C83 C87 C80 60.2(8)
C86 C83 C87 C80 -58.6(8)
C86 C83 C88 C81 59.8(8)
C87 C83 C88 C81 -60.4(8)
C85 C81 C88 C83 -60.6(8)
C84 C81 C88 C83 59.9(8)
C84 C80 C89 C82 57.7(8)
C87 C80 C89 C82 -59.1(8)
C62 C80 C89 C82 179.3(6)
C86 C82 C89 C80 59.5(9)
C85 C82 C89 C80 -60.3(9)
C70 C69 C91 C100 -115.6(7)
C68 C69 C91 C100 62.5(8)
C70 C69 C91 C95 3.6(9)
C68 C69 C91 C95 -178.3(6)
C70 C69 C91 C98 122.7(7)
C68 C69 C91 C98 -59.2(8)
C99 C92 C95 C91 -60.6(8)
C96 C92 C95 C91 58.5(8)
C100 C91 C95 C92 -57.7(8)
C98 C91 C95 C92 59.2(7)
C69 C91 C95 C92 -178.3(6)
C97 C93 C96 C92 -59.5(8)
C100 C93 C96 C92 60.3(8)
C99 C92 C96 C93 60.8(8)
C95 C92 C96 C93 -58.8(8)
C98 C94 C97 C93 61.4(8)
C99 C94 C97 C93 -60.5(8)
C96 C93 C97 C94 59.6(8)
C100 C93 C97 C94 -59.9(8)
C97 C94 C98 C91 -60.2(8)
C99 C94 C98 C91 60.7(8)
C100 C91 C98 C94 56.8(7)
C95 C91 C98 C94 -58.8(7)
C69 C91 C98 C94 178.7(6)
C98 C94 C99 C92 -58.6(8)
C97 C94 C99 C92 62.3(8)
C95 C92 C99 C94 57.6(8)
C96 C92 C99 C94 -62.1(8)
C95 C91 C100 C93 59.4(7)
C98 C91 C100 C93 -55.3(7)
C69 C91 C100 C93 -178.6(6)
C96 C93 C100 C91 -62.5(8)
C97 C93 C100 C91 57.8(8)
C77 C76 C102 C111 -127.5(7)
C75 C76 C102 C111 58.9(9)
C77 C76 C102 C109 111.8(7)
C75 C76 C102 C109 -61.8(8)
C77 C76 C102 C106 -6.0(9)
C75 C76 C102 C106 -179.7(6)
C107 C103 C106 C102 58.9(9)
C110 C103 C106 C102 -60.7(9)
C76 C102 C106 C103 177.4(7)
C111 C102 C106 C103 -57.8(8)
C109 C102 C106 C103 59.0(8)
C106 C103 C107 C104 -59.1(10)
C110 C103 C107 C104 60.6(9)
C108 C104 C107 C103 -59.2(9)
C111 C104 C107 C103 60.2(10)
C109 C105 C108 C104 60.0(9)
C110 C105 C108 C104 -61.3(9)
C107 C104 C108 C105 60.1(9)
C111 C104 C108 C105 -59.4(9)
C108 C105 C109 C102 -59.9(9)
C110 C105 C109 C102 59.8(10)
C76 C102 C109 C105 -178.3(6)
C111 C102 C109 C105 58.3(8)
C106 C102 C109 C105 -57.6(8)
C108 C105 C110 C103 61.3(9)
C109 C105 C110 C103 -58.8(10)
C107 C103 C110 C105 -61.5(9)
C106 C103 C110 C105 58.9(10)
C76 C102 C111 C104 -177.3(6)
C109 C102 C111 C104 -57.0(8)
C106 C102 C111 C104 58.8(8)
C107 C104 C111 C102 -61.5(9)
C108 C104 C111 C102 57.7(9)
U2 O10 C113 O1A 6.9(10)
U2 O10 C113 O9 -171.8(5)
U2 O10 C113 Se1 9.6(6)
U2 O1A C113 O10 -6.8(10)
U2 O1A C113 O9 171.7(8)
U2 O1A C113 Se1 -180(3)
U2 Se1 C113 O10 -8.0(5)
U2 Se1 C113 O1A 0(3)
U2 Se1 C113 O9 173.4(6)
O7 U2 C113 O10 -80.8(4)
O8 U2 C113 O10 29.0(11)
O6 U2 C113 O10 65.2(4)
O1A U2 C113 O10 171.6(12)
O11 U2 C113 O10 155.2(5)
N2 U2 C113 O10 -13.3(4)
O11A U2 C113 O10 156.8(4)
O12 U2 C113 O10 -139.6(4)
Se1 U2 C113 O10 171.5(5)
O7 U2 C113 O1A 107.6(11)
O8 U2 C113 O1A -142.6(13)
O6 U2 C113 O1A -106.4(11)
O10 U2 C113 O1A -171.6(12)
O11 U2 C113 O1A -16.4(11)
N2 U2 C113 O1A 175.1(10)
O11A U2 C113 O1A -14.9(11)
O12 U2 C113 O1A 48.8(11)
Se1 U2 C113 O1A -0.1(10)
O7 U2 C113 O9 -37(3)
O8 U2 C113 O9 73(3)
O6 U2 C113 O9 109(3)
O10 U2 C113 O9 44(3)
O1A U2 C113 O9 -145(3)
O11 U2 C113 O9 -161(3)
N2 U2 C113 O9 30(3)
O11A U2 C113 O9 -160(3)
O12 U2 C113 O9 -96(3)
Se1 U2 C113 O9 -145(3)
O7 U2 C113 Se1 107.7(2)
O8 U2 C113 Se1 -142.5(8)
O6 U2 C113 Se1 -106.3(2)
O10 U2 C113 Se1 -171.5(5)
O1A U2 C113 Se1 0.1(10)
O11 U2 C113 Se1 -16.3(4)
N2 U2 C113 Se1 175.21(18)
O11A U2 C113 Se1 -14.7(3)
O12 U2 C113 Se1 48.9(2)
C114 O11 C115 C116 -161.4(16)
U2 O11 C115 C116 61.6(15)
C124 O11A C125 C116 -166.0(9)
U2 O11A C125 C116 53.8(10)
O11A C125 C116 O12 -52.0(11)
O11A C125 C116 C115 -96(3)
C117 O12 C116 C125 168.1(8)
U2 O12 C116 C125 27.9(10)
C117 O12 C116 C115 -179.4(9)
U2 O12 C116 C115 40.4(10)
O11 C115 C116 C125 75(3)
O11 C115 C116 O12 -64.6(15)
C201 O202 C203 C204 177.6(11)
O202 C203 C204 O205 -48.7(18)
C203 C204 O205 C206 -168.8(11)
C301 O302 C303 C304 -160(4)
O302 C303 C304 O305 -57(6)
C303 C304 O305 C306 157(3)
C311 O312 C313 C314 -171.3(15)
O312 C313 C314 O315 62(2)
C313 C314 O315 C316 170.4(16)
C401 O402 C403 C404 175(2)
O402 C403 C404 O405 -145(2)
C403 C404 O405 C406 -105(4)
C501 O502 C503 C504 157(4)
O502 C503 C504 O505 138(3)
C503 C504 O505 C506 -178(3)
C601 O602 C603 C604 157(3)
O602 C603 C604 O605 -98(4)
C603 C604 O605 C606 179(3)
